data_4127499
loop_
_publ_author_name
'Yin, Jianhao'
'Li, Jiapeng'
'Wang, Gao-Xiang'
'Yin, Zhu-Bao'
'Zhang, Wen-Xiong'
'Xi, Zhenfeng'

_publ_section_title
;
 Dinitrogen Functionalization Affording Chromium Hydrazido Complex.
;
_journal_issue 10
_journal_name_full 'Journal of the American Chemical Society'
_journal_page_first 4241
_journal_page_last 4247
_journal_paper_doi 10.1021/jacs.9b00822
_journal_volume 141
_journal_year 2019
_chemical_formula_moiety 'C49 H82 Cr Cs N6 O6 P'
_chemical_formula_sum 'C49 H82 Cr Cs N6 O6 P'
_chemical_formula_weight 1067.08
_space_group_crystal_system monoclinic
_space_group_IT_number 14
_space_group_name_Hall '-P 2ybc'
_space_group_name_H-M_alt 'P 1 21/c 1'
_symmetry_space_group_name_Hall '-P 2ybc'
_symmetry_space_group_name_H-M 'P 1 21/c 1'
_atom_sites_solution_hydrogens mixed
_audit_creation_date 2018-12-13
_audit_creation_method
;
Olex2 1.2
(compiled 2018.05.29 svn.r3508 for OlexSys, GUI svn.r5506)
;
_cell_angle_alpha 90
_cell_angle_beta 93.673(2)
_cell_angle_gamma 90
_cell_formula_units_Z 8
_cell_length_a 25.3634(4)
_cell_length_b 18.6014(3)
_cell_length_c 24.1640(4)
_cell_measurement_reflns_used 72769
_cell_measurement_temperature 179.99(10)
_cell_measurement_theta_max 30.5830
_cell_measurement_theta_min 3.6830
_cell_volume 11377.0(3)
_computing_cell_refinement 'CrysAlisPro 1.171.39.33c (Rigaku OD, 2017)'
_computing_data_collection 'CrysAlisPro 1.171.39.33c (Rigaku OD, 2017)'
_computing_data_reduction 'CrysAlisPro 1.171.39.33c (Rigaku OD, 2017)'
_computing_molecular_graphics 'Olex2 (Dolomanov et al., 2009)'
_computing_publication_material 'Olex2 (Dolomanov et al., 2009)'
_computing_structure_refinement 'ShelXL (Sheldrick, 2015)'
_computing_structure_solution 'SHELXT 2018/2 (Sheldrick, 2018)'
_diffrn_ambient_environment N~2~
_diffrn_ambient_temperature 179.99(10)
_diffrn_detector 'CCD plate'
_diffrn_measured_fraction_theta_full 0.997
_diffrn_measured_fraction_theta_max 0.997
_diffrn_measurement_details
;
List of Runs (angles in degrees, time in seconds):

  # Type    Start    End  Width  t~exp~   \w     \q     \k     \f   Frames
--------------------------------------------------------------------------
  1  \w    -22.00  16.00   0.50   21.00    --   -1.70 -82.00  30.00   76
  2  \w    -20.00  30.00   0.50   21.00    --   -1.70 -82.00 -90.00  100
  3  \w     -8.00  88.00   0.50   21.00    --   -1.70  57.00  60.00  192
  4  \w    -33.00  29.00   0.50   21.00    --   -1.70 -82.00-120.00  124
  5  \w    -91.00  15.00   0.50   21.00    --   -1.70 -37.00  60.00  212
  6  \w    -61.00 -35.00   0.50   21.00    --    1.90   0.00  30.00   52
  7  \w     38.00  90.00   0.50   21.00    --    1.90  37.00  30.00  104
  8  \w     29.00  54.00   0.50   21.00    --    1.90  37.00  90.00   50
  9  \w    -18.00  36.00   0.50   21.00    --    1.90  57.00  30.00  108
 10  \w    -45.00   8.00   0.50   21.00    --    1.90 -57.00   0.00  106
 11  \w      9.00  70.00   0.50   21.00    --    1.90   0.00  30.00  122
;
_diffrn_measurement_device 'four-circle diffractometer'
_diffrn_measurement_device_type 'XtaLAB AFC12 (RINC): Kappa single'
_diffrn_measurement_method '\w scans'
_diffrn_orient_matrix_type 'CrysAlisPro convention (1999,Acta A55,543-557)'
_diffrn_orient_matrix_UB_11 0.0021477000
_diffrn_orient_matrix_UB_12 -0.0173722000
_diffrn_orient_matrix_UB_13 -0.0258831000
_diffrn_orient_matrix_UB_21 -0.0264147000
_diffrn_orient_matrix_UB_22 0.0098007000
_diffrn_orient_matrix_UB_23 -0.0080549000
_diffrn_orient_matrix_UB_31 0.0091277000
_diffrn_orient_matrix_UB_32 0.0324909000
_diffrn_orient_matrix_UB_33 -0.0114191000
_diffrn_radiation_monochromator mirror
_diffrn_radiation_probe x-ray
_diffrn_radiation_type MoK\a
_diffrn_radiation_wavelength 0.71073
_diffrn_reflns_av_R_equivalents 0.0362
_diffrn_reflns_av_unetI/netI 0.0160
_diffrn_reflns_Laue_measured_fraction_full 0.997
_diffrn_reflns_Laue_measured_fraction_max 0.997
_diffrn_reflns_limit_h_max 32
_diffrn_reflns_limit_h_min -32
_diffrn_reflns_limit_k_max 23
_diffrn_reflns_limit_k_min -24
_diffrn_reflns_limit_l_max 31
_diffrn_reflns_limit_l_min -31
_diffrn_reflns_number 263705
_diffrn_reflns_point_group_measured_fraction_full 0.997
_diffrn_reflns_point_group_measured_fraction_max 0.997
_diffrn_reflns_theta_full 26.000
_diffrn_reflns_theta_max 27.485
_diffrn_reflns_theta_min 3.474
_diffrn_source 'Rotating-anode X-ray tube'
_diffrn_source_type 'Rigaku (Mo) X-ray Source'
_exptl_absorpt_coefficient_mu 0.907
_exptl_absorpt_correction_T_max 1.00000
_exptl_absorpt_correction_T_min 0.54136
_exptl_absorpt_correction_type multi-scan
_exptl_absorpt_process_details
;
CrysAlisPro 1.171.39.33c (Rigaku Oxford Diffraction, 2017)
Empirical absorption correction using spherical harmonics,
 implemented in SCALE3 ABSPACK scaling algorithm.
;
_exptl_crystal_colour 'metallic dark green'
_exptl_crystal_colour_lustre metallic
_exptl_crystal_colour_modifier dark
_exptl_crystal_colour_primary green
_exptl_crystal_density_diffrn 1.246
_exptl_crystal_description block
_exptl_crystal_F_000 4480
_exptl_crystal_size_max 0.1
_exptl_crystal_size_mid 0.06
_exptl_crystal_size_min 0.03
_refine_diff_density_max 1.280
_refine_diff_density_min -0.831
_refine_diff_density_rms 0.058
_refine_ls_extinction_method none
_refine_ls_goodness_of_fit_ref 1.028
_refine_ls_hydrogen_treatment mixed
_refine_ls_matrix_type full
_refine_ls_number_parameters 1230
_refine_ls_number_reflns 26015
_refine_ls_number_restraints 548
_refine_ls_restrained_S_all 1.032
_refine_ls_R_factor_all 0.0334
_refine_ls_R_factor_gt 0.0303
_refine_ls_shift/su_max 0.005
_refine_ls_shift/su_mean 0.000
_refine_ls_structure_factor_coef Fsqd
_refine_ls_weighting_details 'w=1/[\s^2^(Fo^2^)+(0.0324P)^2^+12.0663P] where P=(Fo^2^+2Fc^2^)/3'
_refine_ls_weighting_scheme calc
_refine_ls_wR_factor_gt 0.0758
_refine_ls_wR_factor_ref 0.0783
_reflns_Friedel_coverage 0.000
_reflns_number_gt 23917
_reflns_number_total 26015
_reflns_threshold_expression 'I > 2\s(I)'
_cod_data_source_file ja9b00822_si_002.cif
_cod_data_source_block 4c
_cod_database_code 4127499
_shelx_shelxl_version_number 2016/6
_chemical_oxdiff_formula 'C H P O Cr Cs N'
_shelx_space_group_comment
;
The symmetry employed for this shelxl refinement is uniquely defined
by the following loop, which should always be used as a source of
symmetry information in preference to the above space-group names.
They are only intended as comments.
;
_shelx_estimated_absorpt_t_max 0.973
_shelx_estimated_absorpt_t_min 0.915
_reflns_odcompleteness_completeness 99.68
_reflns_odcompleteness_iscentric 1
_reflns_odcompleteness_theta 27.42
_olex2_refinement_description
;
1. Fixed Uiso
 At 1.2 times of:
  All C(H) groups, All C(H,H) groups, All C(H,H,H,H) groups
 At 1.5 times of:
  All C(H,H,H) groups
2. Restrained distances
 H79A-H0AB
 2.1 with sigma of 0.01
 H98A-H72D
 2.1 with sigma of 0.01
3. Uiso/Uaniso restraints and constraints
C19 \\sim C32 \\sim C50 \\sim C26 \\sim C1 \\sim C45 \\sim C3 \\sim C14 \\sim
C2 \\sim C36 \\sim C5 \\sim C4 \\sim C57 \\sim C25 \\sim C52 \\sim C46 \\sim
C33 \\sim C51 \\sim C18 \\sim C62 \\sim C15 \\sim C54 \\sim C31 \\sim C6 \\sim
C56 \\sim C20 \\sim C47 \\sim C34 \\sim C53 \\sim C8 \\sim C37 \\sim C35 \\sim
C10 \\sim C43 \\sim C60 \\sim C55 \\sim C24 \\sim C30 \\sim C82 \\sim C81 \\sim
C12 \\sim C49 \\sim C11 \\sim C59 \\sim C29 \\sim C27 \\sim C58 \\sim C48 \\sim
C17 \\sim C28 \\sim C98 \\sim C61 \\sim C41 \\sim C16 \\sim C97 \\sim C21 \\sim
C84 \\sim C9 \\sim C13 \\sim C39 \\sim C83 \\sim C87 \\sim C74 \\sim C38 \\sim
C42 \\sim C63 \\sim C22 \\sim C23 \\sim C96 \\sim C68 \\sim C7 \\sim C88 \\sim
C85 \\sim C80 \\sim C75 \\sim C95 \\sim C44 \\sim C90 \\sim C93 \\sim C73 \\sim
C40 \\sim C64 \\sim C89 \\sim C66 \\sim C94 \\sim C76 \\sim C67 \\sim C69 \\sim
C65 \\sim C86 \\sim C70 \\sim C91 \\sim C92 \\sim C79 \\sim C72A \\sim C77
\\sim C78A \\sim C71A \\sim C78B \\sim C72B \\sim C71B \\sim C0AA: within 1.7A
with sigma of 0.01 and sigma for terminal atoms of 0.02
4. Others
 Sof(H69C)=Sof(H69D)=Sof(H77C)=Sof(H77D)=Sof(C78B)=Sof(H78C)=Sof(H78D)=
 Sof(C72B)=Sof(H72C)=Sof(H72D)=Sof(C71B)=Sof(H71C)=Sof(H71D)=Sof(C0AA)=
 Sof(H0AA)=Sof(H0AB)=1-FVAR(1)
 Sof(H69A)=Sof(H69B)=Sof(C70)=Sof(H70A)=Sof(H70B)=Sof(C72A)=Sof(H72A)=
 Sof(H72B)=Sof(H77A)=Sof(H77B)=Sof(C78A)=Sof(H78A)=Sof(H78B)=Sof(C71A)=
 Sof(H71A)=Sof(H71B)=FVAR(1)
5.a Ternary CH refined with riding coordinates:
 C26(H26), C57(H57), C25(H25), C51(H51)
5.b Secondary CH2 refined with riding coordinates:
 C52(H52A,H52B), C62(H62A,H62B), C54(H54A,H54B), C31(H31A,H31B), C6(H6A,H6B),
 C56(H56A,H56B), C20(H20A,H20B), C53(H53A,H53B), C8(H8A,H8B), C37(H37A,H37B),
 C10(H10A,H10B), C43(H43A,H43B), C60(H60A,H60B), C55(H55A,H55B), C24(H24A,H24B),
  C30(H30A,H30B), C82(H82A,H82B), C81(H81A,H81B), C12(H12A,H12B), C59(H59A,
 H59B), C29(H29A,H29B), C27(H27A,H27B), C58(H58A,H58B), C28(H28A,H28B),
 C98(H98A,H98B), C61(H61A,H61B), C41(H41A,H41B), C97(H97A,H97B), C21(H21A,H21B),
  C39(H39A,H39B), C83(H83A,H83B), C87(H87A,H87B), C74(H74A,H74B), C22(H22A,
 H22B), C23(H23A,H23B), C96(H96A,H96B), C88(H88A,H88B), C85(H85A,H85B),
 C80(H80A,H80B), C75(H75A,H75B), C90(H90A,H90B), C93(H93A,H93B), C73(H73A,H73B),
  C64(H64A,H64B), C89(H89A,H89B), C66(H66A,H66B), C94(H94A,H94B), C76(H76A,
 H76B), C67(H67A,H67B), C69(H69A,H69B), C69(H69C,H69D), C65(H65A,H65B),
 C86(H86A,H86B), C70(H70A,H70B), C91(H91A,H91B), C92(H92A,H92B), C79(H79A,H79B),
  C72A(H72A,H72B), C77(H77A,H77B), C77(H77C,H77D), C78A(H78A,H78B), C71A(H71A,
 H71B), C78B(H78C,H78D), C72B(H72C,H72D), C71B(H71C,H71D), C0AA(H0AA,H0AB)
5.c Aromatic/amide H refined with riding coordinates:
 C46(H46), C18(H18), C15(H15), C47(H47), C49(H49), C48(H48), C17(H17), C16(H16)
5.d Idealised Me refined as rotating group:
 C11(H11A,H11B,H11C), C9(H9A,H9B,H9C), C13(H13A,H13B,H13C), C38(H38A,H38B,
 H38C), C42(H42A,H42B,H42C), C7(H7A,H7B,H7C), C44(H44A,H44B,H44C), C40(H40A,
 H40B,H40C)
;
_platon_squeeze_void_probe_radius 1.20
_olex2_submission_special_instructions 'No special instructions were received'
_oxdiff_exptl_absorpt_empirical_details
;
Empirical correction (ABSPACK) includes:
- Absorption correction using spherical harmonics
- Frame scaling
;
_oxdiff_exptl_absorpt_empirical_full_max 1.694
_oxdiff_exptl_absorpt_empirical_full_min 0.364

loop_
_space_group_symop_operation_xyz
'x, y, z'
'-x, y+1/2, -z+1/2'
'-x, -y, -z'
'x, -y-1/2, z-1/2'

loop_
_atom_site_label
_atom_site_type_symbol
_atom_site_fract_x
_atom_site_fract_y
_atom_site_fract_z
_atom_site_U_iso_or_equiv
_atom_site_adp_type
_atom_site_occupancy
_atom_site_site_symmetry_order
_atom_site_calc_flag
_atom_site_refinement_flags_posn
_atom_site_refinement_flags_adp
_atom_site_refinement_flags_occupancy
_atom_site_disorder_assembly
_atom_site_disorder_group
Cs2 Cs 0.91346(2) 0.07925(2) 0.64061(2) 0.02663(3) Uani 1 1 d . . . . .
Cs1 Cs 0.52303(2) 0.19122(2) 0.75732(2) 0.03348(4) Uani 1 1 d . . . . .
Cr2 Cr 0.85385(2) 0.23572(2) 0.53931(2) 0.02062(6) Uani 1 1 d . . . . .
Cr1 Cr 0.36653(2) 0.18735(2) 0.78107(2) 0.01905(6) Uani 1 1 d . . . . .
P1 P 0.33095(2) 0.18946(2) 0.86530(2) 0.01977(8) Uani 1 1 d . . . . .
P2 P 0.87870(2) 0.35310(2) 0.53413(2) 0.01988(8) Uani 1 1 d . . . . .
O12 O 0.99798(6) 0.13965(9) 0.72051(6) 0.0361(3) Uani 1 1 d . . . . .
N3 N 0.41259(6) 0.26127(8) 0.79444(6) 0.0250(3) Uani 1 1 d . . . . .
N10 N 0.85339(6) 0.23437(8) 0.61484(7) 0.0277(3) Uani 1 1 d . . . . .
O7 O 0.82063(6) 0.01281(9) 0.69823(7) 0.0420(4) Uani 1 1 d . . . . .
O11 O 1.03487(6) 0.04312(8) 0.64213(6) 0.0384(3) Uani 1 1 d . . . . .
N2 N 0.41169(6) 0.11291(9) 0.79891(7) 0.0288(3) Uani 1 1 d . . . . .
N4 N 0.43856(7) 0.31201(9) 0.79728(8) 0.0363(4) Uani 1 1 d . . . . .
O9 O 0.86178(8) -0.06340(10) 0.61271(8) 0.0544(5) Uani 1 1 d . . . . .
O6 O 0.53363(7) 0.11768(10) 0.64658(8) 0.0533(4) Uani 1 1 d . . . . .
N8 N 0.91963(6) 0.19678(8) 0.53710(6) 0.0261(3) Uani 1 1 d . . . . .
N11 N 0.90270(7) 0.08435(9) 0.77477(7) 0.0324(4) Uani 1 1 d . . . . .
N9 N 0.84975(9) 0.23114(10) 0.66187(7) 0.0434(5) Uani 1 1 d . . . . .
N7 N 0.95956(7) 0.16849(10) 0.53382(8) 0.0379(4) Uani 1 1 d . . . . .
N1 N 0.43800(8) 0.06430(10) 0.80668(9) 0.0452(5) Uani 1 1 d . . . . .
C19 C 0.25924(7) 0.20119(9) 0.84951(7) 0.0224(3) Uani 1 1 d . U . . .
C32 C 0.79543(7) 0.27024(10) 0.47531(7) 0.0239(3) Uani 1 1 d . U . . .
C50 C 0.83299(7) 0.39427(10) 0.48060(7) 0.0233(3) Uani 1 1 d . U . . .
C26 C 0.33869(7) 0.10981(9) 0.91278(7) 0.0227(3) Uani 1 1 d . U . . .
H26 H 0.376900 0.102677 0.918953 0.027 Uiso 1 1 calc R . . . .
C1 C 0.28486(7) 0.19723(9) 0.75131(7) 0.0211(3) Uani 1 1 d . U . . .
C45 C 0.79576(7) 0.34632(10) 0.45599(7) 0.0236(3) Uani 1 1 d . U . . .
C3 C 0.35256(7) 0.22172(10) 0.69451(7) 0.0244(3) Uani 1 1 d . U . . .
C14 C 0.24387(7) 0.20553(9) 0.79250(7) 0.0225(3) Uani 1 1 d . U . . .
O5 O 0.54301(10) 0.26440(11) 0.64754(9) 0.0679(6) Uani 1 1 d . . . . .
C2 C 0.31369(7) 0.25419(9) 0.72745(7) 0.0225(3) Uani 1 1 d . U . . .
C36 C 0.76813(7) 0.24420(10) 0.52128(8) 0.0260(3) Uani 1 1 d . U . . .
O8 O 0.94907(10) -0.08978(10) 0.82983(7) 0.0650(6) Uani 1 1 d . . . . .
C5 C 0.30390(7) 0.12993(9) 0.73182(7) 0.0225(3) Uani 1 1 d . U . . .
N6 N 0.58177(7) 0.03521(10) 0.74128(10) 0.0463(5) Uani 1 1 d . . . . .
C4 C 0.34653(7) 0.14551(10) 0.69742(7) 0.0249(3) Uani 1 1 d . U . . .
C57 C 0.87588(7) 0.41050(9) 0.59739(7) 0.0236(3) Uani 1 1 d . U . . .
H57 H 0.899643 0.387522 0.625672 0.028 Uiso 1 1 calc R . . . .
C25 C 0.34751(8) 0.26352(10) 0.91573(7) 0.0267(4) Uani 1 1 d . U . . .
H25 H 0.325543 0.258209 0.947393 0.032 Uiso 1 1 calc R . . . .
N12 N 0.97326(8) -0.08008(10) 0.59784(8) 0.0402(4) Uani 1 1 d . . . . .
C52 C 0.95303(7) 0.34241(10) 0.45375(7) 0.0264(4) Uani 1 1 d . U . . .
H52A H 0.950865 0.290789 0.458819 0.032 Uiso 1 1 calc R . . . .
H52B H 0.925471 0.356372 0.426165 0.032 Uiso 1 1 calc R . . . .
C46 C 0.76040(7) 0.37032(11) 0.41321(8) 0.0307(4) Uani 1 1 d . U . . .
H46 H 0.735872 0.338536 0.396643 0.037 Uiso 1 1 calc R . . . .
C33 C 0.82498(7) 0.21269(10) 0.45307(8) 0.0278(4) Uani 1 1 d . U . . .
C51 C 0.94374(7) 0.37997(9) 0.50866(7) 0.0226(3) Uani 1 1 d . U . . .
H51 H 0.943180 0.431974 0.502166 0.027 Uiso 1 1 calc R . . . .
O2 O 0.58157(8) 0.11374(12) 0.85205(9) 0.0645(5) Uani 1 1 d . . . . .
O10 O 0.97678(9) -0.16257(13) 0.71649(8) 0.0707(6) Uani 1 1 d . . . . .
C18 C 0.22071(7) 0.20792(10) 0.88821(8) 0.0283(4) Uani 1 1 d . U . . .
H18 H 0.230490 0.205215 0.925904 0.034 Uiso 1 1 calc R . . . .
C62 C 0.82103(7) 0.40875(10) 0.62065(8) 0.0276(4) Uani 1 1 d . U . . .
H62A H 0.796005 0.433770 0.595439 0.033 Uiso 1 1 calc R . . . .
H62B H 0.809412 0.359273 0.623420 0.033 Uiso 1 1 calc R . . . .
O4 O 0.68222(8) 0.11897(11) 0.73672(12) 0.0724(7) Uani 1 1 d . . . . .
C15 C 0.19092(7) 0.21717(12) 0.77575(8) 0.0313(4) Uani 1 1 d . U . . .
H15 H 0.180729 0.220356 0.738170 0.038 Uiso 1 1 calc R . . . .
C54 C 1.05177(8) 0.34592(12) 0.47608(9) 0.0349(4) Uani 1 1 d . U . . .
H54A H 1.054273 0.294521 0.482484 0.042 Uiso 1 1 calc R . . . .
H54B H 1.084915 0.362059 0.462440 0.042 Uiso 1 1 calc R . . . .
C31 C 0.31797(8) 0.04117(10) 0.88428(7) 0.0261(3) Uani 1 1 d . U . . .
H31A H 0.332716 0.036903 0.848368 0.031 Uiso 1 1 calc R . . . .
H31B H 0.279856 0.044150 0.878271 0.031 Uiso 1 1 calc R . . . .
C6 C 0.27924(8) 0.05799(10) 0.74159(8) 0.0304(4) Uani 1 1 d . U . . .
H6A H 0.263203 0.058923 0.776962 0.037 Uiso 1 1 calc R . . . .
H6B H 0.306711 0.021628 0.743769 0.037 Uiso 1 1 calc R . . . .
C56 C 0.98908(7) 0.36311(11) 0.55189(7) 0.0273(4) Uani 1 1 d . U . . .
H56A H 0.983718 0.389274 0.585799 0.033 Uiso 1 1 calc R . . . .
H56B H 0.989045 0.312143 0.560387 0.033 Uiso 1 1 calc R . . . .
C20 C 0.33646(9) 0.33714(10) 0.88917(8) 0.0328(4) Uani 1 1 d . U . . .
H20A H 0.298888 0.341958 0.879695 0.039 Uiso 1 1 calc R . . . .
H20B H 0.354740 0.340782 0.855231 0.039 Uiso 1 1 calc R . . . .
C47 C 0.76154(8) 0.44111(12) 0.39521(8) 0.0348(4) Uani 1 1 d . U . . .
H47 H 0.737476 0.456758 0.367116 0.042 Uiso 1 1 calc R . . . .
C34 C 0.81716(8) 0.15082(10) 0.48695(9) 0.0319(4) Uani 1 1 d . U . . .
C53 C 1.00686(8) 0.36135(12) 0.43269(8) 0.0329(4) Uani 1 1 d . U . . .
H53A H 1.012274 0.333700 0.399497 0.039 Uiso 1 1 calc R . . . .
H53B H 1.007332 0.411909 0.422905 0.039 Uiso 1 1 calc R . . . .
C8 C 0.37893(9) 0.09048(12) 0.66905(9) 0.0375(5) Uani 1 1 d . U . . .
H8A H 0.379212 0.046302 0.690395 0.045 Uiso 1 1 calc R . . . .
H8B H 0.415066 0.107580 0.669120 0.045 Uiso 1 1 calc R . . . .
C37 C 0.72959(7) 0.28599(11) 0.55335(8) 0.0308(4) Uani 1 1 d . U . . .
H37A H 0.738562 0.336611 0.551826 0.037 Uiso 1 1 calc R . . . .
H37B H 0.733387 0.271203 0.591899 0.037 Uiso 1 1 calc R . . . .
C35 C 0.78233(8) 0.16997(10) 0.52843(9) 0.0314(4) Uani 1 1 d . U . . .
C10 C 0.39342(8) 0.26126(12) 0.66333(8) 0.0344(4) Uani 1 1 d . U . . .
H10A H 0.422827 0.229049 0.658396 0.041 Uiso 1 1 calc R . . . .
H10B H 0.406701 0.301274 0.685894 0.041 Uiso 1 1 calc R . . . .
C43 C 0.85456(9) 0.21591(13) 0.40112(8) 0.0375(5) Uani 1 1 d . U . . .
H43A H 0.885673 0.185654 0.405869 0.045 Uiso 1 1 calc R . . . .
H43B H 0.866382 0.264863 0.395761 0.045 Uiso 1 1 calc R . . . .
C60 C 0.84266(9) 0.52110(12) 0.67661(10) 0.0397(5) Uani 1 1 d . U . . .
H60A H 0.817781 0.550916 0.654797 0.048 Uiso 1 1 calc R . . . .
H60B H 0.845775 0.540114 0.714054 0.048 Uiso 1 1 calc R . . . .
C55 C 1.04253(7) 0.38406(12) 0.53046(8) 0.0321(4) Uani 1 1 d . U . . .
H55A H 1.043593 0.435653 0.524817 0.039 Uiso 1 1 calc R . . . .
H55B H 1.070547 0.371482 0.557967 0.039 Uiso 1 1 calc R . . . .
C24 C 0.40607(9) 0.25682(11) 0.93665(8) 0.0344(4) Uani 1 1 d . U . . .
H24A H 0.411143 0.211923 0.956711 0.041 Uiso 1 1 calc R . . . .
H24B H 0.427785 0.255415 0.905050 0.041 Uiso 1 1 calc R . . . .
C30 C 0.33245(9) -0.02564(10) 0.91893(8) 0.0337(4) Uani 1 1 d . U . . .
H30A H 0.316675 -0.067659 0.900780 0.040 Uiso 1 1 calc R . . . .
H30B H 0.370498 -0.031890 0.921060 0.040 Uiso 1 1 calc R . . . .
C82 C 0.98923(9) 0.14829(13) 0.77770(8) 0.0379(5) Uani 1 1 d . U . . .
H82A H 1.006362 0.191844 0.791695 0.045 Uiso 1 1 calc R . . . .
H82B H 1.004249 0.107893 0.798636 0.045 Uiso 1 1 calc R . . . .
C81 C 0.93053(9) 0.15260(11) 0.78483(8) 0.0347(4) Uani 1 1 d . U . . .
H81A H 0.925089 0.168457 0.822280 0.042 Uiso 1 1 calc R . . . .
H81B H 0.915203 0.188498 0.759515 0.042 Uiso 1 1 calc R . . . .
C12 C 0.30425(8) 0.33304(10) 0.73455(8) 0.0306(4) Uani 1 1 d . U . . .
H12A H 0.337584 0.358238 0.732799 0.037 Uiso 1 1 calc R . . . .
H12B H 0.291619 0.341207 0.771072 0.037 Uiso 1 1 calc R . . . .
C49 C 0.83421(8) 0.46523(10) 0.46115(8) 0.0296(4) Uani 1 1 d . U . . .
H49 H 0.859248 0.497136 0.476629 0.036 Uiso 1 1 calc R . . . .
C11 C 0.37360(10) 0.29008(14) 0.60658(9) 0.0443(5) Uani 1 1 d . U . . .
H11A H 0.358447 0.251468 0.584511 0.066 Uiso 1 1 calc GR . . . .
H11B H 0.402594 0.310567 0.588356 0.066 Uiso 1 1 calc GR . . . .
H11C H 0.347284 0.326310 0.611200 0.066 Uiso 1 1 calc GR . . . .
C59 C 0.89643(8) 0.52397(12) 0.65176(9) 0.0369(5) Uani 1 1 d . U . . .
H59A H 0.922348 0.499434 0.676257 0.044 Uiso 1 1 calc R . . . .
H59B H 0.907400 0.573687 0.648695 0.044 Uiso 1 1 calc R . . . .
N5 N 0.58228(8) 0.35117(11) 0.74234(11) 0.0528(6) Uani 1 1 d . . . . .
C29 C 0.31353(10) -0.02003(11) 0.97759(8) 0.0371(5) Uani 1 1 d . U . . .
H29A H 0.275217 -0.020599 0.975874 0.045 Uiso 1 1 calc R . . . .
H29B H 0.326148 -0.061224 0.999201 0.045 Uiso 1 1 calc R . . . .
C27 C 0.31785(9) 0.11484(11) 0.97101(8) 0.0319(4) Uani 1 1 d . U . . .
H27A H 0.331992 0.157654 0.989442 0.038 Uiso 1 1 calc R . . . .
H27B H 0.279659 0.119022 0.967784 0.038 Uiso 1 1 calc R . . . .
C58 C 0.89461(8) 0.48881(11) 0.59452(9) 0.0330(4) Uani 1 1 d . U . . .
H58A H 0.929512 0.490194 0.580332 0.040 Uiso 1 1 calc R . . . .
H58B H 0.870756 0.515572 0.569187 0.040 Uiso 1 1 calc R . . . .
C48 C 0.79840(8) 0.48835(11) 0.41902(9) 0.0341(4) Uani 1 1 d . U . . .
H48 H 0.799237 0.535721 0.406810 0.041 Uiso 1 1 calc R . . . .
C17 C 0.16787(8) 0.21864(11) 0.87075(8) 0.0324(4) Uani 1 1 d . U . . .
H17 H 0.142509 0.222131 0.896757 0.039 Uiso 1 1 calc R . . . .
C28 C 0.33353(9) 0.04870(11) 1.00592(8) 0.0362(4) Uani 1 1 d . U . . .
H28A H 0.371697 0.046650 1.011678 0.043 Uiso 1 1 calc R . . . .
H28B H 0.318921 0.052692 1.041925 0.043 Uiso 1 1 calc R . . . .
C98 C 0.84553(9) 0.09653(12) 0.77127(9) 0.0390(5) Uani 1 1 d . U . . .
H98A H 0.837340 0.134583 0.744651 0.047 Uiso 1 1 calc DR . . . .
H98B H 0.835199 0.113000 0.807092 0.047 Uiso 1 1 calc R . . . .
C61 C 0.82188(9) 0.44402(12) 0.67773(9) 0.0366(4) Uani 1 1 d . U . . .
H61A H 0.844092 0.415966 0.703801 0.044 Uiso 1 1 calc R . . . .
H61B H 0.786397 0.444242 0.690506 0.044 Uiso 1 1 calc R . . . .
C41 C 0.84102(10) 0.07759(11) 0.47963(11) 0.0435(5) Uani 1 1 d . U . . .
H41A H 0.846228 0.055043 0.515759 0.052 Uiso 1 1 calc R . . . .
H41B H 0.875524 0.083545 0.465091 0.052 Uiso 1 1 calc R . . . .
C16 C 0.15308(8) 0.22408(13) 0.81486(9) 0.0360(4) Uani 1 1 d . U . . .
H16 H 0.117917 0.232356 0.803328 0.043 Uiso 1 1 calc R . . . .
C97 C 0.81305(9) 0.03099(13) 0.75447(10) 0.0423(5) Uani 1 1 d . U . . .
H97A H 0.823540 -0.009115 0.778363 0.051 Uiso 1 1 calc R . . . .
H97B H 0.775957 0.040738 0.758725 0.051 Uiso 1 1 calc R . . . .
C21 C 0.35476(12) 0.39800(12) 0.92864(11) 0.0506(6) Uani 1 1 d . U . . .
H21A H 0.348594 0.443867 0.910249 0.061 Uiso 1 1 calc R . . . .
H21B H 0.334173 0.396960 0.961100 0.061 Uiso 1 1 calc R . . . .
C84 C 1.05756(10) 0.11186(14) 0.65173(11) 0.0449(5) Uani 1 1 d . U . . .
O1 O 0.58720(12) 0.26844(15) 0.84965(11) 0.0910(8) Uani 1 1 d . . . . .
C9 C 0.35936(13) 0.07377(16) 0.60961(11) 0.0587(7) Uani 1 1 d . U . . .
H9A H 0.359529 0.116945 0.587854 0.088 Uiso 1 1 calc GR . . . .
H9B H 0.324055 0.055067 0.609116 0.088 Uiso 1 1 calc GR . . . .
H9C H 0.382143 0.038752 0.594341 0.088 Uiso 1 1 calc GR . . . .
C13 C 0.26446(10) 0.36485(13) 0.69112(9) 0.0450(5) Uani 1 1 d . U . . .
H13A H 0.276265 0.356255 0.654741 0.067 Uiso 1 1 calc GR . . . .
H13B H 0.261486 0.415678 0.697069 0.067 Uiso 1 1 calc GR . . . .
H13C H 0.230625 0.342614 0.694254 0.067 Uiso 1 1 calc GR . . . .
C39 C 0.76086(11) 0.12006(13) 0.57017(11) 0.0492(6) Uani 1 1 d . U . . .
H39A H 0.753329 0.147489 0.602876 0.059 Uiso 1 1 calc R . . . .
H39B H 0.787807 0.084946 0.581163 0.059 Uiso 1 1 calc R . . . .
C83 C 1.05213(9) 0.13142(15) 0.71123(10) 0.0455(5) Uani 1 1 d . U . . .
H83A H 1.067451 0.093987 0.735144 0.055 Uiso 1 1 calc R . . . .
H83B H 1.070805 0.175938 0.719839 0.055 Uiso 1 1 calc R . . . .
C87 C 0.91851(11) 0.02902(13) 0.81642(9) 0.0435(5) Uani 1 1 d . U . . .
H87A H 0.889337 0.019271 0.839380 0.052 Uiso 1 1 calc R . . . .
H87B H 0.948027 0.046459 0.840207 0.052 Uiso 1 1 calc R . . . .
C74 C 0.63361(10) 0.01264(15) 0.72272(14) 0.0570(7) Uani 1 1 d . U . . .
H74A H 0.654786 -0.005641 0.754497 0.068 Uiso 1 1 calc R . . . .
H74B H 0.628095 -0.026622 0.696572 0.068 Uiso 1 1 calc R . . . .
C38 C 0.67227(9) 0.27663(14) 0.53248(13) 0.0514(6) Uani 1 1 d . U . . .
H38A H 0.668087 0.290644 0.494210 0.077 Uiso 1 1 calc GR . . . .
H38B H 0.650217 0.306171 0.553966 0.077 Uiso 1 1 calc GR . . . .
H38C H 0.662253 0.227160 0.536048 0.077 Uiso 1 1 calc GR . . . .
C42 C 0.80869(14) 0.02770(15) 0.44170(15) 0.0717(9) Uani 1 1 d . U . . .
H42A H 0.805366 0.047770 0.405040 0.108 Uiso 1 1 calc GR . . . .
H42B H 0.774225 0.021782 0.455336 0.108 Uiso 1 1 calc GR . . . .
H42C H 0.825901 -0.018194 0.440594 0.108 Uiso 1 1 calc GR . . . .
C63 C 0.53849(12) 0.01094(14) 0.70264(17) 0.0645(9) Uani 1 1 d . U . . .
C22 C 0.41295(13) 0.39110(13) 0.94661(12) 0.0573(7) Uani 1 1 d . U . . .
H22A H 0.423100 0.429592 0.972205 0.069 Uiso 1 1 calc R . . . .
H22B H 0.433791 0.395592 0.914510 0.069 Uiso 1 1 calc R . . . .
C23 C 0.42423(12) 0.31899(13) 0.97451(10) 0.0501(6) Uani 1 1 d . U . . .
H23A H 0.406104 0.316539 1.008611 0.060 Uiso 1 1 calc R . . . .
H23B H 0.461850 0.314649 0.983945 0.060 Uiso 1 1 calc R . . . .
C96 C 0.80300(11) -0.05841(15) 0.68393(12) 0.0528(6) Uani 1 1 d . U . . .
H96A H 0.766088 -0.063358 0.691560 0.063 Uiso 1 1 calc R . . . .
H96B H 0.823136 -0.093011 0.706664 0.063 Uiso 1 1 calc R . . . .
C68 C 0.53919(12) 0.37122(15) 0.70295(16) 0.0626(8) Uani 1 1 d . U . . .
C7 C 0.23730(12) 0.03695(16) 0.69621(10) 0.0574(8) Uani 1 1 d . U . . .
H7A H 0.253220 0.033818 0.661302 0.086 Uiso 1 1 calc GR . . . .
H7B H 0.209905 0.072630 0.693854 0.086 Uiso 1 1 calc GR . . . .
H7C H 0.222452 -0.008810 0.704987 0.086 Uiso 1 1 calc GR . . . .
C88 C 0.93440(12) -0.04028(14) 0.78750(10) 0.0504(6) Uani 1 1 d . U . . .
H88A H 0.904972 -0.058774 0.764098 0.060 Uiso 1 1 calc R . . . .
H88B H 0.963778 -0.031320 0.764637 0.060 Uiso 1 1 calc R . . . .
C85 C 1.03777(13) 0.01874(16) 0.58702(12) 0.0622(8) Uani 1 1 d . U . . .
H85A H 1.015385 0.048994 0.562726 0.075 Uiso 1 1 calc R . . . .
H85B H 1.073788 0.024369 0.576446 0.075 Uiso 1 1 calc R . . . .
C80 C 0.57144(12) 0.37437(15) 0.79927(16) 0.0660(8) Uani 1 1 d . U . . .
H80A H 0.577447 0.425753 0.802348 0.079 Uiso 1 1 calc R . . . .
H80B H 0.534457 0.365661 0.804915 0.079 Uiso 1 1 calc R . . . .
C75 C 0.57368(11) 0.00863(15) 0.79738(14) 0.0613(8) Uani 1 1 d . U . . .
H75A H 0.582639 -0.042044 0.799273 0.074 Uiso 1 1 calc R . . . .
H75B H 0.536585 0.013240 0.804327 0.074 Uiso 1 1 calc R . . . .
C95 C 0.80938(12) -0.07400(15) 0.62459(13) 0.0543(6) Uani 1 1 d . U . . .
C44 C 0.82178(14) 0.1918(2) 0.34943(11) 0.0677(9) Uani 1 1 d . U . . .
H44A H 0.841622 0.199112 0.317375 0.102 Uiso 1 1 calc GR . . . .
H44B H 0.789766 0.219442 0.345724 0.102 Uiso 1 1 calc GR . . . .
H44C H 0.813273 0.141776 0.352605 0.102 Uiso 1 1 calc GR . . . .
C90 C 0.99903(15) -0.16796(16) 0.77219(13) 0.0689(9) Uani 1 1 d . U . . .
H90A H 1.025162 -0.130447 0.779270 0.083 Uiso 1 1 calc R . . . .
H90B H 1.016390 -0.214114 0.777694 0.083 Uiso 1 1 calc R . . . .
C93 C 0.93230(12) -0.08222(16) 0.55293(11) 0.0566(7) Uani 1 1 d . U . . .
H93A H 0.930447 -0.035065 0.535769 0.068 Uiso 1 1 calc R . . . .
H93B H 0.943423 -0.115775 0.525240 0.068 Uiso 1 1 calc R . . . .
C73 C 0.66362(11) 0.06944(18) 0.69650(15) 0.0648(8) Uani 1 1 d . U . . .
H73A H 0.693157 0.048430 0.678675 0.078 Uiso 1 1 calc R . . . .
H73B H 0.641106 0.093648 0.668381 0.078 Uiso 1 1 calc R . . . .
C40 C 0.71138(12) 0.08080(17) 0.54948(17) 0.0728(9) Uani 1 1 d . U . . .
H40A H 0.718921 0.051196 0.518417 0.109 Uiso 1 1 calc GR . . . .
H40B H 0.684480 0.115068 0.538235 0.109 Uiso 1 1 calc GR . . . .
H40C H 0.699250 0.051184 0.578612 0.109 Uiso 1 1 calc GR . . . .
C64 C 0.53903(13) 0.04199(17) 0.64560(15) 0.0703(9) Uani 1 1 d . U . . .
H64A H 0.571965 0.029486 0.629688 0.084 Uiso 1 1 calc R . . . .
H64B H 0.510317 0.021436 0.622303 0.084 Uiso 1 1 calc R . . . .
C89 C 0.95669(16) -0.16057(15) 0.81065(12) 0.0703(9) Uani 1 1 d . U . . .
H89A H 0.923882 -0.177372 0.792224 0.084 Uiso 1 1 calc R . . . .
H89B H 0.964709 -0.191499 0.842395 0.084 Uiso 1 1 calc R . . . .
C66 C 0.53394(15) 0.2300(2) 0.59833(13) 0.0734(9) Uani 1 1 d . U . . .
H66A H 0.555611 0.252484 0.571543 0.088 Uiso 1 1 calc R . . . .
H66B H 0.497319 0.237867 0.585680 0.088 Uiso 1 1 calc R . . . .
C94 C 0.87937(14) -0.10207(18) 0.56655(15) 0.0717(9) Uani 1 1 d . U . . .
H94A H 0.855123 -0.093347 0.534570 0.086 Uiso 1 1 calc R . . . .
H94B H 0.878629 -0.153118 0.574668 0.086 Uiso 1 1 calc R . . . .
C76 C 0.60571(12) 0.04759(19) 0.84154(14) 0.0670(9) Uani 1 1 d . U . . .
H76A H 0.608428 0.018923 0.875133 0.080 Uiso 1 1 calc R . . . .
H76B H 0.641085 0.055699 0.829787 0.080 Uiso 1 1 calc R . . . .
C67 C 0.54189(13) 0.34015(17) 0.64610(15) 0.0689(9) Uani 1 1 d . U . . .
H67A H 0.511443 0.355953 0.622939 0.083 Uiso 1 1 calc R . . . .
H67B H 0.573376 0.357716 0.629753 0.083 Uiso 1 1 calc R . . . .
C69 C 0.63332(11) 0.37964(16) 0.72570(17) 0.0684(9) Uani 1 1 d . U . . .
H69A H 0.651555 0.402653 0.757469 0.082 Uiso 0.704(4) 1 calc R . P A 1
H69B H 0.626591 0.415981 0.697342 0.082 Uiso 0.704(4) 1 calc R . P A 1
H69C H 0.631346 0.382258 0.685534 0.082 Uiso 0.296(4) 1 calc R . P A 2
H69D H 0.636578 0.428557 0.739399 0.082 Uiso 0.296(4) 1 calc R . P A 2
C65 C 0.54386(19) 0.1543(2) 0.59783(13) 0.0903(12) Uani 1 1 d . U . . .
H65A H 0.522443 0.133171 0.567369 0.108 Uiso 1 1 calc R . . . .
H65B H 0.580602 0.146790 0.590477 0.108 Uiso 1 1 calc R . . . .
C86 C 1.02253(16) -0.0531(2) 0.57863(15) 0.0853(12) Uani 1 1 d . U . . .
H86A H 1.050604 -0.082746 0.595556 0.102 Uiso 1 1 calc R . . . .
H86B H 1.021713 -0.061960 0.539024 0.102 Uiso 1 1 calc R . . . .
C70 C 0.66867(16) 0.3226(3) 0.7038(2) 0.0587(11) Uani 0.704(4) 1 d . U P A 1
H70A H 0.649450 0.293665 0.675836 0.070 Uiso 0.704(4) 1 calc R . P A 1
H70B H 0.698779 0.344275 0.687458 0.070 Uiso 0.704(4) 1 calc R . P A 1
C91 C 1.01387(18) -0.1533(2) 0.67634(16) 0.0896(12) Uani 1 1 d . U . . .
H91A H 1.039315 -0.192244 0.678471 0.108 Uiso 1 1 calc R . . . .
H91B H 1.032730 -0.108322 0.682606 0.108 Uiso 1 1 calc R . . . .
C92 C 0.9840(2) -0.15253(18) 0.61928(14) 0.0870(12) Uani 1 1 d . U . . .
H92A H 1.004497 -0.178461 0.593268 0.104 Uiso 1 1 calc R . . . .
H92B H 0.950702 -0.177703 0.621721 0.104 Uiso 1 1 calc R . . . .
C79 C 0.60366(17) 0.3381(2) 0.84338(17) 0.0854(11) Uani 1 1 d . U . . .
H79A H 0.640390 0.338426 0.834399 0.102 Uiso 1 1 calc DR . . . .
H79B H 0.601026 0.363899 0.877983 0.102 Uiso 1 1 calc R . . . .
C72A C 0.71358(14) 0.1685(2) 0.70507(17) 0.0470(9) Uani 0.704(4) 1 d . U P A 1
H72A H 0.692951 0.186006 0.672640 0.056 Uiso 0.704(4) 1 calc R . P A 1
H72B H 0.744839 0.144624 0.693007 0.056 Uiso 0.704(4) 1 calc R . P A 1
C77 C 0.60947(17) 0.1575(2) 0.89170(17) 0.0922(12) Uani 1 1 d . U . . .
H77A H 0.585608 0.169995 0.920002 0.111 Uiso 0.704(4) 1 calc R . P A 1
H77B H 0.637737 0.128964 0.909450 0.111 Uiso 0.704(4) 1 calc R . P A 1
H77C H 0.644703 0.166860 0.880012 0.111 Uiso 0.296(4) 1 calc R . P A 2
H77D H 0.612796 0.132815 0.927100 0.111 Uiso 0.296(4) 1 calc R . P A 2
C78A C 0.6316(2) 0.2215(3) 0.8727(2) 0.0765(14) Uani 0.704(4) 1 d . U P A 1
H78A H 0.655693 0.210939 0.844179 0.092 Uiso 0.704(4) 1 calc R . P A 1
H78B H 0.651192 0.245774 0.903048 0.092 Uiso 0.704(4) 1 calc R . P A 1
C71A C 0.72880(17) 0.2296(3) 0.7434(2) 0.0572(10) Uani 0.704(4) 1 d . U P A 1
H71A H 0.741805 0.210090 0.778954 0.069 Uiso 0.704(4) 1 calc R . P A 1
H71B H 0.757433 0.256242 0.728301 0.069 Uiso 0.704(4) 1 calc R . P A 1
H68A H 0.5056(14) 0.3561(18) 0.7190(14) 0.071(10) Uiso 1 1 d . . . . .
H68B H 0.5377(15) 0.426(2) 0.6976(16) 0.095(12) Uiso 1 1 d . . . . .
H84A H 1.0390(12) 0.1482(17) 0.6252(13) 0.060(8) Uiso 1 1 d . . . . .
H95A H 0.7977(12) -0.1278(18) 0.6194(13) 0.068(9) Uiso 1 1 d . . . . .
H84B H 1.0938(12) 0.1121(15) 0.6436(12) 0.052(8) Uiso 1 1 d . . . . .
H63A H 0.5030(13) 0.0270(18) 0.7174(13) 0.068(9) Uiso 1 1 d . . . . .
H95B H 0.7781(15) -0.039(2) 0.6030(16) 0.092(12) Uiso 1 1 d . . . . .
H63B H 0.5404(13) -0.043(2) 0.6998(14) 0.077(10) Uiso 1 1 d . . . . .
C78B C 0.5822(6) 0.2237(8) 0.8976(5) 0.085(3) Uani 0.296(4) 1 d . U P A 2
H78C H 0.596716 0.248540 0.930438 0.102 Uiso 0.296(4) 1 calc R . P A 2
H78D H 0.545192 0.214152 0.902278 0.102 Uiso 0.296(4) 1 calc R . P A 2
C72B C 0.7260(3) 0.1707(5) 0.7452(4) 0.0502(19) Uani 0.296(4) 1 d . U P A 2
H72C H 0.731762 0.181903 0.784277 0.060 Uiso 0.296(4) 1 calc R . P A 2
H72D H 0.758226 0.150015 0.732535 0.060 Uiso 0.296(4) 1 calc DR . P A 2
C71B C 0.7126(4) 0.2360(6) 0.7139(6) 0.059(2) Uani 0.296(4) 1 d . U P A 2
H71C H 0.744085 0.260179 0.702723 0.071 Uiso 0.296(4) 1 calc R . P A 2
H71D H 0.689719 0.225484 0.681177 0.071 Uiso 0.296(4) 1 calc R . P A 2
O0AA O 0.68615(9) 0.27799(13) 0.75202(14) 0.0871(8) Uani 1 1 d . . . . .
C0AA C 0.6792(6) 0.3442(9) 0.7420(7) 0.103(3) Uani 0.296(4) 1 d . U P A 2
H0AA H 0.703578 0.355679 0.714022 0.124 Uiso 0.296(4) 1 calc R . P A 2
H0AB H 0.692583 0.368612 0.775515 0.124 Uiso 0.296(4) 1 calc DR . P A 2

loop_
_atom_site_aniso_label
_atom_site_aniso_U_11
_atom_site_aniso_U_22
_atom_site_aniso_U_33
_atom_site_aniso_U_23
_atom_site_aniso_U_13
_atom_site_aniso_U_12
Cs2 0.02889(6) 0.02672(6) 0.02447(6) 0.00018(4) 0.00302(4) -0.00251(4)
Cs1 0.03225(6) 0.02744(6) 0.04093(7) 0.00131(5) 0.00361(5) 0.00463(4)
Cr2 0.02353(13) 0.01718(12) 0.02119(13) -0.00054(10) 0.00176(10) -0.00193(10)
Cr1 0.01815(12) 0.01856(12) 0.02060(12) 0.00171(9) 0.00258(9) 0.00064(9)
P1 0.0209(2) 0.0189(2) 0.01956(19) 0.00041(15) 0.00132(15) 0.00033(15)
P2 0.02052(19) 0.01799(19) 0.02101(19) -0.00037(15) 0.00024(15) -0.00198(15)
O12 0.0312(7) 0.0488(9) 0.0281(7) -0.0067(6) -0.0003(5) -0.0020(6)
N3 0.0218(7) 0.0254(8) 0.0281(7) 0.0018(6) 0.0045(6) 0.0014(6)
N10 0.0341(8) 0.0211(7) 0.0285(8) 0.0006(6) 0.0053(6) 0.0030(6)
O7 0.0447(9) 0.0397(8) 0.0427(8) 0.0031(7) 0.0115(7) -0.0134(7)
O11 0.0432(8) 0.0393(8) 0.0338(7) -0.0024(6) 0.0114(6) -0.0028(7)
N2 0.0233(7) 0.0257(8) 0.0376(9) 0.0008(6) 0.0024(6) 0.0004(6)
N4 0.0315(9) 0.0292(9) 0.0490(10) -0.0036(7) 0.0094(8) -0.0060(7)
O9 0.0582(11) 0.0430(9) 0.0638(11) -0.0205(8) 0.0167(9) -0.0167(8)
O6 0.0527(10) 0.0514(10) 0.0567(11) -0.0152(8) 0.0109(8) 0.0023(8)
N8 0.0329(8) 0.0231(7) 0.0228(7) -0.0003(6) 0.0042(6) 0.0007(6)
N11 0.0423(9) 0.0307(8) 0.0247(8) 0.0021(6) 0.0051(7) 0.0005(7)
N9 0.0656(13) 0.0369(10) 0.0287(9) 0.0024(7) 0.0117(8) 0.0118(9)
N7 0.0389(10) 0.0351(9) 0.0410(10) 0.0025(8) 0.0122(8) 0.0087(8)
N1 0.0380(10) 0.0332(10) 0.0645(13) 0.0105(9) 0.0052(9) 0.0076(8)
C19 0.0228(8) 0.0212(8) 0.0233(8) -0.0001(6) 0.0028(6) 0.0011(6)
C32 0.0223(8) 0.0249(8) 0.0240(8) -0.0016(6) -0.0019(6) -0.0045(6)
C50 0.0214(8) 0.0239(8) 0.0247(8) 0.0028(6) 0.0023(6) 0.0002(6)
C26 0.0260(8) 0.0218(8) 0.0202(8) 0.0017(6) 0.0001(6) -0.0007(6)
C1 0.0193(7) 0.0242(8) 0.0198(7) 0.0009(6) 0.0001(6) 0.0008(6)
C45 0.0213(8) 0.0271(9) 0.0225(8) 0.0016(6) 0.0027(6) -0.0009(6)
C3 0.0238(8) 0.0287(9) 0.0210(8) 0.0041(7) 0.0028(6) 0.0018(7)
C14 0.0212(8) 0.0226(8) 0.0240(8) -0.0004(6) 0.0031(6) -0.0002(6)
O5 0.0977(17) 0.0506(11) 0.0554(12) 0.0185(9) 0.0048(11) 0.0071(11)
C2 0.0227(8) 0.0227(8) 0.0219(8) 0.0030(6) 0.0007(6) 0.0022(6)
C36 0.0232(8) 0.0252(9) 0.0296(9) 0.0003(7) 0.0017(7) -0.0061(7)
O8 0.1179(18) 0.0405(10) 0.0344(9) 0.0015(7) -0.0119(10) 0.0116(10)
C5 0.0244(8) 0.0223(8) 0.0206(7) -0.0009(6) -0.0007(6) -0.0007(6)
N6 0.0320(9) 0.0293(9) 0.0778(15) 0.0025(9) 0.0054(9) 0.0054(7)
C4 0.0268(8) 0.0278(9) 0.0204(8) -0.0007(6) 0.0032(6) 0.0036(7)
C57 0.0232(8) 0.0219(8) 0.0257(8) -0.0042(6) 0.0018(6) -0.0023(6)
C25 0.0350(9) 0.0221(8) 0.0232(8) -0.0016(6) 0.0028(7) -0.0017(7)
N12 0.0542(11) 0.0331(9) 0.0350(9) -0.0048(7) 0.0151(8) 0.0001(8)
C52 0.0263(8) 0.0312(9) 0.0217(8) 0.0001(7) 0.0010(6) -0.0041(7)
C46 0.0236(8) 0.0401(11) 0.0280(9) 0.0031(8) -0.0014(7) -0.0014(8)
C33 0.0281(9) 0.0280(9) 0.0270(9) -0.0068(7) -0.0019(7) -0.0034(7)
C51 0.0219(8) 0.0220(8) 0.0240(8) 0.0007(6) 0.0014(6) -0.0033(6)
O2 0.0566(12) 0.0723(14) 0.0625(12) 0.0127(10) -0.0119(9) 0.0094(10)
O10 0.0784(14) 0.0849(15) 0.0463(11) -0.0204(10) -0.0139(10) 0.0317(12)
C18 0.0295(9) 0.0306(9) 0.0252(8) 0.0000(7) 0.0061(7) 0.0020(7)
C62 0.0263(9) 0.0239(9) 0.0331(9) -0.0051(7) 0.0046(7) -0.0025(7)
O4 0.0468(11) 0.0495(11) 0.125(2) 0.0060(12) 0.0345(12) 0.0016(9)
C15 0.0233(9) 0.0421(11) 0.0283(9) -0.0009(8) 0.0005(7) 0.0007(8)
C54 0.0256(9) 0.0452(12) 0.0345(10) 0.0005(9) 0.0054(8) 0.0017(8)
C31 0.0331(9) 0.0222(8) 0.0231(8) 0.0003(6) 0.0017(7) -0.0023(7)
C6 0.0399(10) 0.0244(9) 0.0267(9) -0.0007(7) 0.0005(8) -0.0062(8)
C56 0.0242(8) 0.0334(9) 0.0241(8) -0.0034(7) -0.0008(7) -0.0018(7)
C20 0.0440(11) 0.0223(9) 0.0325(10) 0.0000(7) 0.0054(8) 0.0041(8)
C47 0.0291(9) 0.0456(12) 0.0294(9) 0.0109(8) 0.0000(7) 0.0073(8)
C34 0.0338(10) 0.0230(9) 0.0381(10) -0.0072(7) -0.0037(8) -0.0049(7)
C53 0.0296(9) 0.0428(11) 0.0268(9) 0.0029(8) 0.0062(7) -0.0034(8)
C8 0.0418(11) 0.0376(11) 0.0341(10) -0.0041(8) 0.0108(9) 0.0116(9)
C37 0.0259(9) 0.0338(10) 0.0331(9) 0.0015(8) 0.0054(7) -0.0034(7)
C35 0.0320(9) 0.0240(9) 0.0380(10) 0.0013(8) -0.0001(8) -0.0093(7)
C10 0.0303(10) 0.0432(11) 0.0303(9) 0.0112(8) 0.0071(8) -0.0013(8)
C43 0.0379(11) 0.0456(12) 0.0292(10) -0.0112(9) 0.0030(8) -0.0012(9)
C60 0.0372(11) 0.0352(11) 0.0475(12) -0.0198(9) 0.0091(9) -0.0033(9)
C55 0.0222(8) 0.0400(11) 0.0339(10) -0.0026(8) -0.0007(7) -0.0027(8)
C24 0.0411(11) 0.0302(10) 0.0305(9) 0.0013(8) -0.0076(8) -0.0076(8)
C30 0.0468(11) 0.0223(9) 0.0322(10) 0.0032(7) 0.0035(8) -0.0009(8)
C82 0.0439(12) 0.0432(12) 0.0259(9) -0.0042(8) -0.0029(8) -0.0006(9)
C81 0.0447(11) 0.0335(10) 0.0261(9) -0.0030(8) 0.0037(8) -0.0002(9)
C12 0.0357(10) 0.0229(9) 0.0329(9) 0.0033(7) 0.0007(8) 0.0049(7)
C49 0.0297(9) 0.0257(9) 0.0336(9) 0.0047(7) 0.0023(7) -0.0006(7)
C11 0.0452(12) 0.0556(14) 0.0334(11) 0.0182(10) 0.0113(9) 0.0034(11)
C59 0.0332(10) 0.0313(10) 0.0462(12) -0.0169(9) 0.0031(9) -0.0066(8)
N5 0.0377(10) 0.0306(10) 0.0913(17) -0.0030(10) 0.0126(11) -0.0063(8)
C29 0.0527(12) 0.0290(10) 0.0296(10) 0.0077(8) 0.0020(9) -0.0064(9)
C27 0.0473(11) 0.0273(9) 0.0213(8) 0.0007(7) 0.0031(8) -0.0021(8)
C58 0.0333(10) 0.0262(9) 0.0403(10) -0.0099(8) 0.0081(8) -0.0086(8)
C48 0.0359(10) 0.0311(10) 0.0359(10) 0.0126(8) 0.0063(8) 0.0064(8)
C17 0.0254(9) 0.0380(10) 0.0352(10) -0.0034(8) 0.0117(7) 0.0005(8)
C28 0.0510(12) 0.0339(10) 0.0231(9) 0.0063(8) -0.0017(8) -0.0059(9)
C98 0.0446(12) 0.0376(11) 0.0364(11) 0.0024(9) 0.0157(9) -0.0010(9)
C61 0.0373(11) 0.0356(11) 0.0381(11) -0.0109(9) 0.0127(8) -0.0037(8)
C41 0.0472(13) 0.0249(10) 0.0571(14) -0.0129(9) -0.0070(11) -0.0001(9)
C16 0.0205(8) 0.0482(12) 0.0393(11) -0.0030(9) 0.0029(8) 0.0006(8)
C97 0.0411(12) 0.0433(12) 0.0443(12) 0.0072(10) 0.0165(9) -0.0055(9)
C21 0.0846(19) 0.0230(10) 0.0453(13) -0.0058(9) 0.0120(12) 0.0000(11)
C84 0.0352(11) 0.0505(14) 0.0501(13) -0.0037(11) 0.0123(10) -0.0095(10)
O1 0.122(2) 0.0700(16) 0.0776(17) -0.0095(13) -0.0189(15) -0.0066(15)
C9 0.0784(19) 0.0599(17) 0.0391(13) -0.0196(12) 0.0134(13) 0.0112(14)
C13 0.0578(14) 0.0400(12) 0.0370(11) 0.0060(9) 0.0028(10) 0.0242(11)
C39 0.0541(14) 0.0346(12) 0.0596(15) 0.0127(10) 0.0089(11) -0.0159(10)
C83 0.0321(11) 0.0569(14) 0.0469(13) -0.0102(11) -0.0019(9) -0.0058(10)
C87 0.0621(15) 0.0410(12) 0.0272(10) 0.0074(9) 0.0018(9) -0.0011(11)
C74 0.0423(13) 0.0472(14) 0.0818(19) -0.0034(13) 0.0071(13) 0.0172(11)
C38 0.0271(10) 0.0471(14) 0.0794(18) -0.0100(13) -0.0006(11) -0.0029(9)
C42 0.083(2) 0.0382(14) 0.090(2) -0.0323(15) -0.0236(18) 0.0017(14)
C63 0.0494(15) 0.0290(12) 0.113(3) -0.0168(14) -0.0088(16) 0.0009(11)
C22 0.087(2) 0.0332(12) 0.0499(14) -0.0057(10) -0.0077(13) -0.0230(12)
C23 0.0684(16) 0.0436(13) 0.0363(11) -0.0009(10) -0.0127(11) -0.0216(12)
C96 0.0518(14) 0.0482(14) 0.0594(15) 0.0038(12) 0.0114(12) -0.0228(12)
C68 0.0491(15) 0.0306(12) 0.108(3) 0.0168(14) 0.0075(15) -0.0005(11)
C7 0.0765(18) 0.0648(17) 0.0300(11) -0.0010(11) -0.0040(11) -0.0422(15)
C88 0.0717(17) 0.0463(13) 0.0326(11) 0.0048(10) -0.0014(11) 0.0144(12)
C85 0.0765(19) 0.0622(17) 0.0528(15) -0.0162(13) 0.0416(14) -0.0151(14)
C80 0.0521(15) 0.0363(13) 0.111(3) -0.0248(15) 0.0128(16) -0.0073(11)
C75 0.0436(13) 0.0404(13) 0.102(2) 0.0309(14) 0.0184(14) 0.0094(11)
C95 0.0529(15) 0.0388(13) 0.0709(18) -0.0043(12) 0.0025(13) -0.0119(11)
C44 0.080(2) 0.094(2) 0.0284(12) -0.0139(13) -0.0010(12) -0.0244(18)
C90 0.098(2) 0.0475(15) 0.0573(17) -0.0092(13) -0.0290(16) 0.0261(16)
C93 0.0718(18) 0.0570(16) 0.0409(13) -0.0154(11) 0.0044(12) 0.0141(13)
C73 0.0436(14) 0.072(2) 0.081(2) 0.0116(16) 0.0198(14) 0.0177(14)
C40 0.0567(17) 0.0509(17) 0.112(3) 0.0167(17) 0.0134(17) -0.0271(14)
C64 0.0601(17) 0.0547(17) 0.094(2) -0.0383(17) -0.0145(16) 0.0101(14)
C89 0.127(3) 0.0348(13) 0.0460(15) -0.0021(11) -0.0171(17) 0.0032(15)
C66 0.080(2) 0.096(3) 0.0452(15) 0.0108(16) 0.0101(14) -0.0125(19)
C94 0.075(2) 0.0582(18) 0.082(2) -0.0335(16) 0.0084(17) -0.0099(15)
C76 0.0488(15) 0.080(2) 0.0721(19) 0.0363(17) 0.0052(14) 0.0215(14)
C67 0.0662(18) 0.0560(17) 0.084(2) 0.0378(16) 0.0012(16) -0.0049(14)
C69 0.0431(14) 0.0483(15) 0.115(3) 0.0056(16) 0.0154(15) -0.0132(12)
C65 0.119(3) 0.108(3) 0.0422(16) -0.0084(17) -0.0059(17) 0.045(2)
C86 0.099(3) 0.095(2) 0.068(2) -0.0406(18) 0.0531(19) -0.034(2)
C70 0.0383(18) 0.069(3) 0.071(3) -0.002(2) 0.0219(18) -0.0124(17)
C91 0.108(3) 0.088(3) 0.070(2) 0.0118(19) -0.009(2) 0.037(2)
C92 0.151(4) 0.0542(18) 0.0530(17) -0.0023(14) -0.014(2) 0.029(2)
C79 0.092(3) 0.074(2) 0.088(2) -0.039(2) -0.014(2) 0.0003(19)
C72A 0.0337(16) 0.057(2) 0.051(2) 0.0049(17) 0.0110(14) 0.0028(14)
C77 0.089(3) 0.104(3) 0.078(2) 0.012(2) -0.035(2) -0.001(2)
C78A 0.069(3) 0.103(4) 0.054(2) 0.012(2) -0.025(2) -0.003(3)
C71A 0.0363(19) 0.064(2) 0.071(3) -0.011(2) 0.0053(18) -0.0026(18)
C78B 0.092(6) 0.109(6) 0.050(5) -0.017(5) -0.018(4) 0.018(5)
C72B 0.031(3) 0.058(4) 0.061(4) 0.003(4) 0.004(3) 0.002(3)
C71B 0.038(4) 0.065(4) 0.074(5) 0.009(4) 0.006(4) -0.006(4)
O0AA 0.0521(12) 0.0588(14) 0.155(3) -0.0062(15) 0.0394(15) -0.0005(10)
C0AA 0.077(6) 0.091(6) 0.143(7) 0.016(6) 0.022(6) -0.007(5)

loop_
_atom_type_symbol
_atom_type_description
_atom_type_scat_dispersion_real
_atom_type_scat_dispersion_imag
_atom_type_scat_source
C C 0.0033 0.0016 'International Tables Vol C Tables 4.2.6.8 and 6.1.1.4'
H H 0.0000 0.0000 'International Tables Vol C Tables 4.2.6.8 and 6.1.1.4'
Cr Cr 0.3209 0.6236 'International Tables Vol C Tables 4.2.6.8 and 6.1.1.4'
Cs Cs -0.3680 2.1192 'International Tables Vol C Tables 4.2.6.8 and 6.1.1.4'
N N 0.0061 0.0033 'International Tables Vol C Tables 4.2.6.8 and 6.1.1.4'
O O 0.0106 0.0060 'International Tables Vol C Tables 4.2.6.8 and 6.1.1.4'
P P 0.1023 0.0942 'International Tables Vol C Tables 4.2.6.8 and 6.1.1.4'

loop_
_geom_angle_atom_site_label_1
_geom_angle_atom_site_label_2
_geom_angle_atom_site_label_3
_geom_angle
O12 Cs2 N10 95.50(4)
O12 Cs2 O7 113.25(4)
O12 Cs2 O11 54.29(4)
O12 Cs2 O9 138.87(5)
O12 Cs2 N8 99.83(4)
O12 Cs2 N11 56.96(4)
O12 Cs2 N9 85.22(5)
O12 Cs2 N7 92.28(5)
O12 Cs2 N12 101.56(5)
O12 Cs2 C98 76.82(5)
O12 Cs2 C84 39.82(5)
N10 Cs2 N8 47.85(4)
N10 Cs2 N9 19.98(4)
N10 Cs2 N7 66.45(4)
N10 Cs2 N12 152.08(4)
N10 Cs2 C98 81.43(4)
N10 Cs2 C84 108.19(5)
O7 Cs2 N10 94.55(4)
O7 Cs2 O11 133.33(4)
O7 Cs2 N8 132.72(4)
O7 Cs2 N11 56.46(4)
O7 Cs2 N9 82.94(5)
O7 Cs2 N7 150.04(5)
O7 Cs2 N12 98.73(4)
O7 Cs2 C98 40.26(5)
O7 Cs2 C84 144.69(5)
O11 Cs2 N10 128.85(4)
O11 Cs2 N8 93.20(4)
O11 Cs2 N11 97.94(4)
O11 Cs2 N9 131.81(5)
O11 Cs2 N7 74.03(4)
O11 Cs2 N12 51.94(4)
O11 Cs2 C98 121.06(5)
O11 Cs2 C84 22.04(5)
O9 Cs2 N10 122.52(5)
O9 Cs2 O7 54.02(5)
O9 Cs2 O11 103.02(5)
O9 Cs2 N8 116.73(5)
O9 Cs2 N11 100.62(5)
O9 Cs2 N9 125.16(6)
O9 Cs2 N7 115.65(5)
O9 Cs2 N12 51.83(5)
O9 Cs2 C98 92.73(5)
O9 Cs2 C84 125.01(6)
N8 Cs2 N7 19.81(4)
N8 Cs2 N12 106.89(4)
N8 Cs2 C98 128.98(4)
N8 Cs2 C84 81.56(5)
N11 Cs2 N10 95.44(4)
N11 Cs2 N8 137.34(4)
N11 Cs2 N9 75.47(4)
N11 Cs2 N7 143.72(5)
N11 Cs2 N12 112.38(4)
N11 Cs2 C98 23.17(5)
N11 Cs2 C84 93.90(5)
N9 Cs2 N8 66.64(4)
N9 Cs2 N7 83.93(4)
N9 Cs2 N12 171.57(5)
N9 Cs2 C98 62.34(5)
N9 Cs2 C84 109.80(6)
N7 Cs2 N12 90.74(4)
N7 Cs2 C98 145.03(5)
N7 Cs2 C84 65.26(5)
N12 Cs2 C98 123.81(5)
N12 Cs2 C84 73.53(5)
C84 Cs2 C98 115.79(5)
N3 Cs1 N2 49.01(4)
N3 Cs1 N4 20.20(4)
N3 Cs1 N1 67.24(4)
N3 Cs1 N6 141.76(4)
N3 Cs1 N5 94.22(5)
N3 Cs1 C63 125.60(6)
N3 Cs1 C68 81.39(6)
N3 Cs1 H68A 66.2(6)
N3 Cs1 H63A 109.7(6)
N2 Cs1 N1 19.00(4)
N2 Cs1 C63 79.77(6)
N2 Cs1 C68 128.31(5)
N2 Cs1 H68A 113.1(6)
N2 Cs1 H63A 64.2(6)
N4 Cs1 N2 68.64(4)
N4 Cs1 N1 86.15(5)
N4 Cs1 N6 160.56(5)
N4 Cs1 N5 74.42(5)
N4 Cs1 C63 145.46(6)
N4 Cs1 C68 64.36(6)
N4 Cs1 H68A 49.9(6)
N4 Cs1 H63A 129.8(6)
O6 Cs1 N3 123.25(5)
O6 Cs1 N2 100.98(5)
O6 Cs1 N4 131.52(5)
O6 Cs1 N1 95.10(5)
O6 Cs1 O5 53.51(6)
O6 Cs1 N6 55.45(6)
O6 Cs1 N5 103.80(6)
O6 Cs1 O1 141.99(7)
O6 Cs1 C63 41.00(7)
O6 Cs1 C68 94.49(7)
O6 Cs1 H68A 101.2(6)
O6 Cs1 H63A 48.1(6)
N1 Cs1 C63 65.17(7)
N1 Cs1 C68 147.29(6)
N1 Cs1 H68A 132.1(6)
N1 Cs1 H63A 50.9(6)
O5 Cs1 N3 104.70(5)
O5 Cs1 N2 129.61(6)
O5 Cs1 N4 95.62(5)
O5 Cs1 N1 138.20(6)
O5 Cs1 N6 100.89(6)
O5 Cs1 N5 53.97(6)
O5 Cs1 C63 93.88(8)
O5 Cs1 C68 40.99(7)
O5 Cs1 H68A 49.7(6)
O5 Cs1 H63A 101.2(6)
N6 Cs1 N2 92.75(4)
N6 Cs1 N1 74.71(5)
N6 Cs1 N5 123.90(5)
N6 Cs1 C63 23.78(6)
N6 Cs1 C68 135.01(7)
N6 Cs1 H68A 149.1(6)
N6 Cs1 H63A 36.6(6)
O2 Cs1 N3 111.81(5)
O2 Cs1 N2 87.05(5)
O2 Cs1 N4 113.69(6)
O2 Cs1 O6 112.78(6)
O2 Cs1 N1 72.52(5)
O2 Cs1 O5 140.53(6)
O2 Cs1 N6 57.58(6)
O2 Cs1 N5 107.63(6)
O2 Cs1 O1 56.88(7)
O2 Cs1 C63 77.03(7)
O2 Cs1 C68 130.87(7)
O2 Cs1 H68A 136.4(6)
O2 Cs1 H63A 80.5(6)
N5 Cs1 N2 143.06(5)
N5 Cs1 N1 158.94(5)
N5 Cs1 C63 135.86(7)
N5 Cs1 C68 23.56(6)
N5 Cs1 H68A 35.1(6)
N5 Cs1 H63A 150.0(6)
O1 Cs1 N3 92.19(7)
O1 Cs1 N2 113.78(7)
O1 Cs1 N4 77.87(7)
O1 Cs1 N1 112.70(7)
O1 Cs1 O5 108.45(7)
O1 Cs1 N6 106.12(7)
O1 Cs1 N5 55.84(7)
O1 Cs1 C63 129.65(7)
O1 Cs1 C68 76.23(8)
O1 Cs1 H68A 79.5(6)
O1 Cs1 H63A 137.1(6)
C63 Cs1 H68A 142.1(6)
C63 Cs1 H63A 16.0(6)
C68 Cs1 C63 134.60(9)
C68 Cs1 H68A 15.3(6)
C68 Cs1 H63A 141.5(6)
H68A Cs1 H63A 142.8(8)
P2 Cr2 Cs2 129.086(14)
N10 Cr2 Cs2 53.82(5)
N10 Cr2 P2 95.02(5)
N10 Cr2 C32 131.98(7)
N10 Cr2 C36 97.46(7)
N10 Cr2 C33 156.71(7)
N10 Cr2 C34 122.49(8)
N10 Cr2 C35 93.10(8)
N8 Cr2 Cs2 54.75(5)
N8 Cr2 P2 97.02(5)
N8 Cr2 N10 95.06(7)
N8 Cr2 C32 132.96(7)
N8 Cr2 C36 156.84(7)
N8 Cr2 C33 98.30(7)
N8 Cr2 C34 93.00(7)
N8 Cr2 C35 121.83(7)
C32 Cr2 Cs2 149.15(5)
C32 Cr2 P2 81.71(5)
C32 Cr2 C36 38.26(7)
C32 Cr2 C33 38.17(7)
C32 Cr2 C34 63.69(7)
C32 Cr2 C35 63.71(7)
C36 Cr2 Cs2 120.01(5)
C36 Cr2 P2 101.20(5)
C36 Cr2 C33 64.02(7)
C33 Cr2 Cs2 121.46(5)
C33 Cr2 P2 102.15(5)
C34 Cr2 Cs2 87.66(5)
C34 Cr2 P2 140.09(6)
C34 Cr2 C36 63.84(7)
C34 Cr2 C33 38.03(7)
C35 Cr2 Cs2 86.86(5)
C35 Cr2 P2 139.35(6)
C35 Cr2 C36 38.19(7)
C35 Cr2 C33 63.63(7)
C35 Cr2 C34 37.90(8)
P1 Cr1 Cs1 125.053(14)
N3 Cr1 Cs1 52.22(5)
N3 Cr1 P1 96.59(5)
N3 Cr1 N2 98.33(7)
N3 Cr1 C1 125.93(7)
N3 Cr1 C3 90.67(7)
N3 Cr1 C2 92.16(7)
N3 Cr1 C5 153.66(7)
N3 Cr1 C4 122.64(7)
N2 Cr1 Cs1 56.11(5)
N2 Cr1 P1 94.61(5)
N2 Cr1 C1 135.73(7)
N2 Cr1 C3 120.34(7)
N2 Cr1 C2 156.69(7)
N2 Cr1 C5 100.33(7)
N2 Cr1 C4 93.02(7)
C1 Cr1 Cs1 151.76(5)
C1 Cr1 P1 82.50(5)
C1 Cr1 C3 64.17(6)
C1 Cr1 C2 38.39(6)
C1 Cr1 C5 38.38(6)
C1 Cr1 C4 64.07(6)
C3 Cr1 Cs1 87.68(5)
C3 Cr1 P1 142.88(5)
C3 Cr1 C5 63.82(7)
C3 Cr1 C4 37.98(7)
C2 Cr1 Cs1 118.32(5)
C2 Cr1 P1 104.85(5)
C2 Cr1 C3 38.32(6)
C2 Cr1 C5 64.05(7)
C2 Cr1 C4 63.90(7)
C5 Cr1 Cs1 127.79(5)
C5 Cr1 P1 100.26(5)
C4 Cr1 Cs1 92.67(5)
C4 Cr1 P1 138.35(5)
C4 Cr1 C5 38.12(6)
C19 P1 Cr1 104.98(6)
C19 P1 C26 106.41(8)
C19 P1 C25 102.99(8)
C26 P1 Cr1 120.03(6)
C25 P1 Cr1 120.64(6)
C25 P1 C26 99.96(8)
C50 P2 Cr2 105.80(6)
C50 P2 C57 106.29(8)
C50 P2 C51 100.76(8)
C57 P2 Cr2 118.49(6)
C51 P2 Cr2 121.91(6)
C51 P2 C57 101.41(8)
C82 O12 Cs2 121.07(12)
C83 O12 Cs2 121.14(12)
C83 O12 C82 112.33(16)
Cr1 N3 Cs1 101.65(6)
N4 N3 Cs1 81.13(12)
N4 N3 Cr1 171.52(16)
Cr2 N10 Cs2 99.68(6)
N9 N10 Cs2 80.39(12)
N9 N10 Cr2 175.20(18)
C97 O7 Cs2 119.40(12)
C97 O7 C96 112.96(17)
C96 O7 Cs2 119.94(14)
C84 O11 Cs2 101.32(13)
C85 O11 Cs2 99.63(16)
C85 O11 C84 113.53(18)
Cr1 N2 Cs1 97.23(6)
N1 N2 Cs1 84.20(13)
N1 N2 Cr1 175.01(18)
N3 N4 Cs1 78.67(12)
C95 O9 Cs2 119.05(15)
C95 O9 C94 116.2(2)
C94 O9 Cs2 117.80(17)
C64 O6 Cs1 118.53(19)
C65 O6 Cs1 123.68(19)
C65 O6 C64 116.6(3)
Cr2 N8 Cs2 98.72(6)
N7 N8 Cs2 80.52(12)
N7 N8 Cr2 175.48(16)
C81 N11 Cs2 96.87(11)
C81 N11 C87 112.57(17)
C98 N11 Cs2 95.30(11)
C98 N11 C81 109.89(17)
C98 N11 C87 111.82(18)
C87 N11 Cs2 128.22(13)
N10 N9 Cs2 79.63(12)
N8 N7 Cs2 79.67(12)
N2 N1 Cs1 76.80(13)
C14 C19 P1 114.56(13)
C18 C19 P1 126.33(14)
C18 C19 C14 119.08(16)
C45 C32 Cr2 119.15(11)
C36 C32 Cr2 71.85(10)
C36 C32 C45 125.28(16)
C36 C32 C33 109.23(16)
C33 C32 Cr2 72.30(10)
C33 C32 C45 125.38(16)
C45 C50 P2 114.11(13)
C49 C50 P2 126.78(14)
C49 C50 C45 119.01(16)
P1 C26 H26 105.3
C31 C26 P1 111.40(12)
C31 C26 H26 105.3
C31 C26 C27 109.57(15)
C27 C26 P1 118.87(13)
C27 C26 H26 105.3
C14 C1 Cr1 118.79(11)
C2 C1 Cr1 72.08(10)
C2 C1 C14 126.04(15)
C2 C1 C5 108.85(15)
C5 C1 Cr1 72.43(10)
C5 C1 C14 125.00(15)
C50 C45 C32 119.20(15)
C46 C45 C32 121.24(16)
C46 C45 C50 119.54(17)
C2 C3 Cr1 70.70(9)
C2 C3 C10 125.99(17)
C4 C3 Cr1 71.04(10)
C4 C3 C2 108.06(15)
C4 C3 C10 125.94(17)
C10 C3 Cr1 122.90(13)
C19 C14 C1 119.00(15)
C15 C14 C19 119.56(16)
C15 C14 C1 121.44(16)
C66 O5 Cs1 121.56(19)
C66 O5 C67 116.6(3)
C67 O5 Cs1 117.57(19)
C1 C2 Cr1 69.53(9)
C1 C2 C3 107.36(15)
C1 C2 C12 126.15(16)
C3 C2 Cr1 70.98(10)
C3 C2 C12 126.48(16)
C12 C2 Cr1 125.76(13)
C32 C36 Cr2 69.89(10)
C32 C36 C37 126.05(17)
C32 C36 C35 106.81(16)
C37 C36 Cr2 127.13(13)
C35 C36 Cr2 70.68(11)
C35 C36 C37 127.05(17)
C88 O8 C89 114.0(2)
C1 C5 Cr1 69.19(9)
C1 C5 C4 107.25(15)
C1 C5 C6 125.06(16)
C4 C5 Cr1 70.77(10)
C4 C5 C6 127.42(16)
C6 C5 Cr1 129.88(12)
C74 N6 Cs1 134.73(15)
C63 N6 Cs1 91.16(14)
C63 N6 C74 111.3(2)
C63 N6 C75 109.9(2)
C75 N6 Cs1 95.55(14)
C75 N6 C74 111.4(2)
C3 C4 Cr1 70.99(10)
C3 C4 C5 108.42(15)
C3 C4 C8 126.11(17)
C5 C4 Cr1 71.11(10)
C5 C4 C8 125.46(17)
C8 C4 Cr1 124.05(13)
P2 C57 H57 105.5
C62 C57 P2 111.76(12)
C62 C57 H57 105.5
C62 C57 C58 109.10(15)
C58 C57 P2 118.47(13)
C58 C57 H57 105.5
P1 C25 H25 108.6
C20 C25 P1 111.02(13)
C20 C25 H25 108.6
C20 C25 C24 110.86(16)
C24 C25 P1 109.00(13)
C24 C25 H25 108.6
C93 N12 Cs2 86.64(13)
C93 N12 C92 110.3(2)
C86 N12 Cs2 101.50(18)
C86 N12 C93 111.1(2)
C86 N12 C92 106.7(3)
C92 N12 Cs2 138.28(18)
H52A C52 H52B 107.9
C51 C52 H52A 109.2
C51 C52 H52B 109.2
C53 C52 H52A 109.2
C53 C52 H52B 109.2
C53 C52 C51 111.95(15)
C45 C46 H46 119.7
C47 C46 C45 120.64(18)
C47 C46 H46 119.7
C32 C33 Cr2 69.52(10)
C32 C33 C34 106.93(17)
C32 C33 C43 125.79(18)
C34 C33 Cr2 70.49(11)
C34 C33 C43 127.09(18)
C43 C33 Cr2 128.85(13)
P2 C51 H51 108.2
C52 C51 P2 110.62(12)
C52 C51 H51 108.2
C52 C51 C56 110.26(15)
C56 C51 P2 111.12(12)
C56 C51 H51 108.2
C76 O2 Cs1 118.73(17)
C76 O2 C77 115.0(3)
C77 O2 Cs1 116.1(2)
C91 O10 C90 114.7(3)
C19 C18 H18 119.7
C17 C18 C19 120.62(17)
C17 C18 H18 119.7
C57 C62 H62A 109.4
C57 C62 H62B 109.4
H62A C62 H62B 108.0
C61 C62 C57 111.18(15)
C61 C62 H62A 109.4
C61 C62 H62B 109.4
C73 O4 C72A 102.8(3)
C73 O4 C72B 138.1(5)
C14 C15 H15 119.7
C14 C15 C16 120.61(18)
C16 C15 H15 119.7
H54A C54 H54B 108.1
C53 C54 H54A 109.5
C53 C54 H54B 109.5
C55 C54 H54A 109.5
C55 C54 H54B 109.5
C55 C54 C53 110.84(17)
C26 C31 H31A 109.3
C26 C31 H31B 109.3
C26 C31 C30 111.63(15)
H31A C31 H31B 108.0
C30 C31 H31A 109.3
C30 C31 H31B 109.3
C5 C6 H6A 109.0
C5 C6 H6B 109.0
C5 C6 C7 113.13(17)
H6A C6 H6B 107.8
C7 C6 H6A 109.0
C7 C6 H6B 109.0
C51 C56 H56A 109.4
C51 C56 H56B 109.4
H56A C56 H56B 108.0
C55 C56 C51 110.99(15)
C55 C56 H56A 109.4
C55 C56 H56B 109.4
C25 C20 H20A 109.4
C25 C20 H20B 109.4
C25 C20 C21 111.10(17)
H20A C20 H20B 108.0
C21 C20 H20A 109.4
C21 C20 H20B 109.4
C46 C47 H47 120.0
C48 C47 C46 120.01(18)
C48 C47 H47 120.0
C33 C34 Cr2 71.47(10)
C33 C34 C41 126.0(2)
C35 C34 Cr2 70.91(11)
C35 C34 C33 108.43(17)
C35 C34 C41 125.6(2)
C41 C34 Cr2 124.08(14)
C52 C53 H53A 109.3
C52 C53 H53B 109.3
C54 C53 C52 111.80(16)
C54 C53 H53A 109.3
C54 C53 H53B 109.3
H53A C53 H53B 107.9
C4 C8 H8A 108.6
C4 C8 H8B 108.6
C4 C8 C9 114.47(19)
H8A C8 H8B 107.6
C9 C8 H8A 108.6
C9 C8 H8B 108.6
C36 C37 H37A 108.7
C36 C37 H37B 108.7
C36 C37 C38 114.22(18)
H37A C37 H37B 107.6
C38 C37 H37A 108.7
C38 C37 H37B 108.7
C36 C35 Cr2 71.12(10)
C36 C35 C39 125.3(2)
C34 C35 Cr2 71.19(11)
C34 C35 C36 108.57(17)
C34 C35 C39 126.0(2)
C39 C35 Cr2 126.81(16)
C3 C10 H10A 108.5
C3 C10 H10B 108.5
C3 C10 C11 114.93(17)
H10A C10 H10B 107.5
C11 C10 H10A 108.5
C11 C10 H10B 108.5
C33 C43 H43A 108.9
C33 C43 H43B 108.9
C33 C43 C44 113.4(2)
H43A C43 H43B 107.7
C44 C43 H43A 108.9
C44 C43 H43B 108.9
H60A C60 H60B 108.0
C59 C60 H60A 109.4
C59 C60 H60B 109.4
C59 C60 C61 110.95(17)
C61 C60 H60A 109.4
C61 C60 H60B 109.4
C54 C55 C56 111.17(16)
C54 C55 H55A 109.4
C54 C55 H55B 109.4
C56 C55 H55A 109.4
C56 C55 H55B 109.4
H55A C55 H55B 108.0
C25 C24 H24A 109.1
C25 C24 H24B 109.1
H24A C24 H24B 107.8
C23 C24 C25 112.47(19)
C23 C24 H24A 109.1
C23 C24 H24B 109.1
C31 C30 H30A 109.2
C31 C30 H30B 109.2
H30A C30 H30B 107.9
C29 C30 C31 111.91(17)
C29 C30 H30A 109.2
C29 C30 H30B 109.2
O12 C82 H82A 109.8
O12 C82 H82B 109.8
O12 C82 C81 109.44(16)
H82A C82 H82B 108.2
C81 C82 H82A 109.8
C81 C82 H82B 109.8
Cs2 C81 H81A 164.8
Cs2 C81 H81B 69.3
N11 C81 Cs2 60.25(9)
N11 C81 C82 113.74(18)
N11 C81 H81A 108.8
N11 C81 H81B 108.8
C82 C81 Cs2 86.02(11)
C82 C81 H81A 108.8
C82 C81 H81B 108.8
H81A C81 H81B 107.7
C2 C12 H12A 108.8
C2 C12 H12B 108.8
C2 C12 C13 113.83(17)
H12A C12 H12B 107.7
C13 C12 H12A 108.8
C13 C12 H12B 108.8
C50 C49 H49 119.7
C48 C49 C50 120.66(18)
C48 C49 H49 119.7
C10 C11 H11A 109.5
C10 C11 H11B 109.5
C10 C11 H11C 109.5
H11A C11 H11B 109.5
H11A C11 H11C 109.5
H11B C11 H11C 109.5
C60 C59 H59A 109.3
C60 C59 H59B 109.3
C60 C59 C58 111.42(17)
H59A C59 H59B 108.0
C58 C59 H59A 109.3
C58 C59 H59B 109.3
C68 N5 Cs1 88.57(14)
C68 N5 C80 110.9(2)
C68 N5 C69 111.4(3)
C80 N5 Cs1 92.69(15)
C69 N5 Cs1 138.71(17)
C69 N5 C80 111.4(2)
C30 C29 H29A 109.4
C30 C29 H29B 109.4
H29A C29 H29B 108.0
C28 C29 C30 111.04(17)
C28 C29 H29A 109.4
C28 C29 H29B 109.4
C26 C27 H27A 109.4
C26 C27 H27B 109.4
H27A C27 H27B 108.0
C28 C27 C26 111.31(16)
C28 C27 H27A 109.4
C28 C27 H27B 109.4
C57 C58 H58A 109.5
C57 C58 H58B 109.5
C59 C58 C57 110.90(17)
C59 C58 H58A 109.5
C59 C58 H58B 109.5
H58A C58 H58B 108.0
C47 C48 C49 120.13(18)
C47 C48 H48 119.9
C49 C48 H48 119.9
C18 C17 H17 119.9
C16 C17 C18 120.14(17)
C16 C17 H17 119.9
C29 C28 C27 111.11(16)
C29 C28 H28A 109.4
C29 C28 H28B 109.4
C27 C28 H28A 109.4
C27 C28 H28B 109.4
H28A C28 H28B 108.0
Cs2 C98 H98A 65.8
Cs2 C98 H98B 162.6
N11 C98 Cs2 61.53(10)
N11 C98 H98A 108.7
N11 C98 H98B 108.7
N11 C98 C97 114.28(19)
H98A C98 H98B 107.6
C97 C98 Cs2 88.65(12)
C97 C98 H98A 108.7
C97 C98 H98B 108.7
C62 C61 C60 111.84(18)
C62 C61 H61A 109.2
C62 C61 H61B 109.2
C60 C61 H61A 109.2
C60 C61 H61B 109.2
H61A C61 H61B 107.9
C34 C41 H41A 108.5
C34 C41 H41B 108.5
C34 C41 C42 114.9(2)
H41A C41 H41B 107.5
C42 C41 H41A 108.5
C42 C41 H41B 108.5
C15 C16 H16 120.0
C17 C16 C15 119.98(18)
C17 C16 H16 120.0
O7 C97 C98 110.04(17)
O7 C97 H97A 109.7
O7 C97 H97B 109.7
C98 C97 H97A 109.7
C98 C97 H97B 109.7
H97A C97 H97B 108.2
C20 C21 H21A 109.3
C20 C21 H21B 109.3
H21A C21 H21B 108.0
C22 C21 C20 111.5(2)
C22 C21 H21A 109.3
C22 C21 H21B 109.3
Cs2 C84 H84A 69.5(17)
Cs2 C84 H84B 161.6(17)
O11 C84 Cs2 56.64(11)
O11 C84 C83 108.4(2)
O11 C84 H84A 109.2(17)
O11 C84 H84B 111.0(18)
C83 C84 Cs2 87.61(13)
C83 C84 H84A 111.9(17)
C83 C84 H84B 110.2(17)
H84A C84 H84B 106(2)
C79 O1 Cs1 121.2(2)
C79 O1 C78A 111.3(3)
C79 O1 C78B 132.7(6)
C78A O1 Cs1 110.6(2)
C78B O1 Cs1 104.3(6)
C8 C9 H9A 109.5
C8 C9 H9B 109.5
C8 C9 H9C 109.5
H9A C9 H9B 109.5
H9A C9 H9C 109.5
H9B C9 H9C 109.5
C12 C13 H13A 109.5
C12 C13 H13B 109.5
C12 C13 H13C 109.5
H13A C13 H13B 109.5
H13A C13 H13C 109.5
H13B C13 H13C 109.5
C35 C39 H39A 108.7
C35 C39 H39B 108.7
C35 C39 C40 114.0(2)
H39A C39 H39B 107.6
C40 C39 H39A 108.7
C40 C39 H39B 108.7
O12 C83 C84 109.18(18)
O12 C83 H83A 109.8
O12 C83 H83B 109.8
C84 C83 H83A 109.8
C84 C83 H83B 109.8
H83A C83 H83B 108.3
N11 C87 H87A 109.6
N11 C87 H87B 109.6
N11 C87 C88 110.08(17)
H87A C87 H87B 108.2
C88 C87 H87A 109.6
C88 C87 H87B 109.6
N6 C74 H74A 108.5
N6 C74 H74B 108.5
H74A C74 H74B 107.5
C73 C74 N6 115.0(2)
C73 C74 H74A 108.5
C73 C74 H74B 108.5
C37 C38 H38A 109.5
C37 C38 H38B 109.5
C37 C38 H38C 109.5
H38A C38 H38B 109.5
H38A C38 H38C 109.5
H38B C38 H38C 109.5
C41 C42 H42A 109.5
C41 C42 H42B 109.5
C41 C42 H42C 109.5
H42A C42 H42B 109.5
H42A C42 H42C 109.5
H42B C42 H42C 109.5
Cs1 C63 H63A 59.4(18)
Cs1 C63 H63B 162(2)
N6 C63 Cs1 65.06(12)
N6 C63 C64 114.7(3)
N6 C63 H63A 108.9(18)
N6 C63 H63B 108(2)
C64 C63 Cs1 89.22(15)
C64 C63 H63A 105.5(18)
C64 C63 H63B 109(2)
H63A C63 H63B 111(3)
C21 C22 H22A 109.5
C21 C22 H22B 109.5
C21 C22 C23 110.7(2)
H22A C22 H22B 108.1
C23 C22 H22A 109.5
C23 C22 H22B 109.5
C24 C23 H23A 109.4
C24 C23 H23B 109.4
C22 C23 C24 111.19(19)
C22 C23 H23A 109.4
C22 C23 H23B 109.4
H23A C23 H23B 108.0
O7 C96 H96A 109.4
O7 C96 H96B 109.4
O7 C96 C95 111.2(2)
H96A C96 H96B 108.0
C95 C96 H96A 109.4
C95 C96 H96B 109.4
Cs1 C68 H68A 58.7(19)
Cs1 C68 H68B 163(2)
N5 C68 Cs1 67.87(13)
N5 C68 C67 115.2(3)
N5 C68 H68A 107.3(19)
N5 C68 H68B 111(2)
C67 C68 Cs1 89.36(15)
C67 C68 H68A 110(2)
C67 C68 H68B 106(2)
H68A C68 H68B 108(3)
C6 C7 H7A 109.5
C6 C7 H7B 109.5
C6 C7 H7C 109.5
H7A C7 H7B 109.5
H7A C7 H7C 109.5
H7B C7 H7C 109.5
O8 C88 C87 106.47(19)
O8 C88 H88A 110.4
O8 C88 H88B 110.4
C87 C88 H88A 110.4
C87 C88 H88B 110.4
H88A C88 H88B 108.6
O11 C85 H85A 108.7
O11 C85 H85B 108.7
H85A C85 H85B 107.6
C86 C85 O11 114.3(2)
C86 C85 H85A 108.7
C86 C85 H85B 108.7
Cs1 C80 H80A 165.0
Cs1 C80 H80B 65.3
N5 C80 Cs1 63.95(12)
N5 C80 H80A 108.7
N5 C80 H80B 108.7
H80A C80 H80B 107.6
C79 C80 Cs1 86.33(18)
C79 C80 N5 114.4(3)
C79 C80 H80A 108.7
C79 C80 H80B 108.7
Cs1 C75 H75A 166.2
Cs1 C75 H75B 69.1
N6 C75 Cs1 61.40(11)
N6 C75 H75A 108.9
N6 C75 H75B 108.9
N6 C75 C76 113.3(2)
H75A C75 H75B 107.7
C76 C75 Cs1 84.60(15)
C76 C75 H75A 108.9
C76 C75 H75B 108.9
Cs2 C95 H95A 153.7(18)
Cs2 C95 H95B 94(2)
O9 C95 Cs2 42.72(11)
O9 C95 C96 109.7(2)
O9 C95 H95A 112.2(18)
O9 C95 H95B 118(2)
C96 C95 Cs2 82.86(14)
C96 C95 H95A 104.7(18)
C96 C95 H95B 103(2)
H95A C95 H95B 108(3)
C43 C44 H44A 109.5
C43 C44 H44B 109.5
C43 C44 H44C 109.5
H44A C44 H44B 109.5
H44A C44 H44C 109.5
H44B C44 H44C 109.5
O10 C90 H90A 109.8
O10 C90 H90B 109.8
O10 C90 C89 109.2(3)
H90A C90 H90B 108.3
C89 C90 H90A 109.8
C89 C90 H90B 109.8
Cs2 C93 H93A 60.6
Cs2 C93 H93B 164.8
N12 C93 Cs2 70.42(12)
N12 C93 H93A 107.9
N12 C93 H93B 107.9
H93A C93 H93B 107.2
C94 C93 Cs2 85.51(16)
C94 C93 N12 117.7(3)
C94 C93 H93A 107.9
C94 C93 H93B 107.9
O4 C73 C74 109.6(3)
O4 C73 H73A 109.8
O4 C73 H73B 109.8
C74 C73 H73A 109.8
C74 C73 H73B 109.8
H73A C73 H73B 108.2
C39 C40 H40A 109.5
C39 C40 H40B 109.5
C39 C40 H40C 109.5
H40A C40 H40B 109.5
H40A C40 H40C 109.5
H40B C40 H40C 109.5
Cs1 C64 H64A 125.0
Cs1 C64 H64B 125.0
O6 C64 Cs1 42.93(13)
O6 C64 C63 111.2(2)
O6 C64 H64A 109.4
O6 C64 H64B 109.4
C63 C64 Cs1 68.31(15)
C63 C64 H64A 109.4
C63 C64 H64B 109.4
H64A C64 H64B 108.0
O8 C89 C90 114.5(3)
O8 C89 H89A 108.6
O8 C89 H89B 108.6
C90 C89 H89A 108.6
C90 C89 H89B 108.6
H89A C89 H89B 107.6
O5 C66 H66A 108.1
O5 C66 H66B 108.1
O5 C66 C65 116.8(3)
H66A C66 H66B 107.3
C65 C66 H66A 108.1
C65 C66 H66B 108.1
Cs2 C94 H94A 109.4
Cs2 C94 H94B 139.7
O9 C94 Cs2 43.32(12)
O9 C94 C93 113.0(2)
O9 C94 H94A 109.0
O9 C94 H94B 109.0
C93 C94 Cs2 72.66(15)
C93 C94 H94A 109.0
C93 C94 H94B 109.0
H94A C94 H94B 107.8
Cs1 C76 H76A 145.3
Cs1 C76 H76B 102.6
O2 C76 Cs1 42.80(12)
O2 C76 C75 109.4(2)
O2 C76 H76A 109.8
O2 C76 H76B 109.8
C75 C76 Cs1 73.02(14)
C75 C76 H76A 109.8
C75 C76 H76B 109.8
H76A C76 H76B 108.2
Cs1 C67 H67A 118.9
Cs1 C67 H67B 131.2
O5 C67 Cs1 43.79(13)
O5 C67 C68 111.5(2)
O5 C67 H67A 109.3
O5 C67 H67B 109.3
C68 C67 Cs1 68.15(14)
C68 C67 H67A 109.3
C68 C67 H67B 109.3
H67A C67 H67B 108.0
N5 C69 H69A 108.9
N5 C69 H69B 108.9
N5 C69 H69C 107.5
N5 C69 H69D 107.5
N5 C69 C70 113.2(3)
H69A C69 H69B 107.7
H69C C69 H69D 107.0
C70 C69 H69A 108.9
C70 C69 H69B 108.9
C0AA C69 N5 119.4(5)
C0AA C69 H69C 107.5
C0AA C69 H69D 107.5
O6 C65 C66 115.5(3)
O6 C65 H65A 108.4
O6 C65 H65B 108.4
C66 C65 H65A 108.4
C66 C65 H65B 108.4
H65A C65 H65B 107.5
N12 C86 H86A 107.0
N12 C86 H86B 107.0
C85 C86 N12 121.2(3)
C85 C86 H86A 107.0
C85 C86 H86B 107.0
H86A C86 H86B 106.8
C69 C70 H70A 110.6
C69 C70 H70B 110.6
H70A C70 H70B 108.7
O0AA C70 C69 105.9(3)
O0AA C70 H70A 110.6
O0AA C70 H70B 110.6
O10 C91 H91A 110.1
O10 C91 H91B 110.1
O10 C91 C92 107.9(4)
H91A C91 H91B 108.4
C92 C91 H91A 110.1
C92 C91 H91B 110.1
N12 C92 C91 113.4(3)
N12 C92 H92A 108.9
N12 C92 H92B 108.9
C91 C92 H92A 108.9
C91 C92 H92B 108.9
H92A C92 H92B 107.7
O1 C79 C80 110.8(3)
O1 C79 H79A 109.5
O1 C79 H79B 109.5
C80 C79 H79A 109.5
C80 C79 H79B 109.5
H79A C79 H79B 108.1
O4 C72A H72A 110.5
O4 C72A H72B 110.5
O4 C72A C71A 106.3(3)
H72A C72A H72B 108.7
C71A C72A H72A 110.5
C71A C72A H72B 110.5
Cs1 C77 H77A 102.0
Cs1 C77 H77B 145.8
Cs1 C77 H77C 102.2
Cs1 C77 H77D 146.4
O2 C77 Cs1 44.64(15)
O2 C77 H77A 108.0
O2 C77 H77B 108.0
O2 C77 H77C 109.7
O2 C77 H77D 109.7
O2 C77 C78B 110.0(6)
H77A C77 H77B 107.2
H77C C77 H77D 108.2
C78A C77 Cs1 78.8(2)
C78A C77 O2 117.4(4)
C78A C77 H77A 108.0
C78A C77 H77B 108.0
C78B C77 Cs1 71.9(5)
C78B C77 H77C 109.7
C78B C77 H77D 109.7
Cs1 C78A H78A 84.8
Cs1 C78A H78B 158.0
O1 C78A Cs1 47.89(17)
O1 C78A H78A 110.1
O1 C78A H78B 110.1
C77 C78A Cs1 80.2(2)
C77 C78A O1 107.9(4)
C77 C78A H78A 110.1
C77 C78A H78B 110.1
H78A C78A H78B 108.4
C72A C71A H71A 108.9
C72A C71A H71B 108.9
H71A C71A H71B 107.7
O0AA C71A C72A 113.5(4)
O0AA C71A H71A 108.9
O0AA C71A H71B 108.9
Cs1 C78B H78C 160.9
Cs1 C78B H78D 74.6
O1 C78B Cs1 53.3(4)
O1 C78B H78C 109.5
O1 C78B H78D 109.5
C77 C78B Cs1 86.4(5)
C77 C78B O1 110.6(9)
C77 C78B H78C 109.5
C77 C78B H78D 109.5
H78C C78B H78D 108.1
O4 C72B H72C 109.9
O4 C72B H72D 109.9
H72C C72B H72D 108.3
C71B C72B O4 108.9(7)
C71B C72B H72C 109.9
C71B C72B H72D 109.9
C72B C71B H71C 111.1
C72B C71B H71D 111.1
H71C C71B H71D 109.1
O0AA C71B C72B 103.2(9)
O0AA C71B H71C 111.1
O0AA C71B H71D 111.1
C71A O0AA C70 115.5(3)
C0AA O0AA C71B 118.8(8)
C69 C0AA H0AA 105.1
C69 C0AA H0AB 105.1
O0AA C0AA C69 128.9(13)
O0AA C0AA H0AA 105.1
O0AA C0AA H0AB 105.1
H0AA C0AA H0AB 105.9

loop_
_geom_bond_atom_site_label_1
_geom_bond_atom_site_label_2
_geom_bond_distance
Cs2 O12 3.0093(14)
Cs2 N10 3.3034(15)
Cs2 O7 3.0707(15)
Cs2 O11 3.1498(16)
Cs2 O9 3.0168(17)
Cs2 N8 3.3332(15)
Cs2 N11 3.2720(16)
Cs2 N9 3.3112(19)
Cs2 N7 3.3418(18)
Cs2 N12 3.5148(18)
Cs2 C98 3.706(2)
Cs2 C84 3.698(2)
Cs1 N3 3.2665(15)
Cs1 N2 3.3868(16)
Cs1 N4 3.2916(18)
Cs1 O6 3.0326(18)
Cs1 N1 3.461(2)
Cs1 O5 3.053(2)
Cs1 N6 3.2965(19)
Cs1 O2 3.0144(19)
Cs1 N5 3.363(2)
Cs1 O1 3.037(3)
Cs1 C63 3.635(3)
Cs1 C68 3.630(3)
Cs1 H68A 3.23(3)
Cs1 H63A 3.23(3)
Cr2 P2 2.2784(5)
Cr2 N10 1.8261(16)
Cr2 N8 1.8228(16)
Cr2 C32 2.1694(17)
Cr2 C36 2.1953(18)
Cr2 C33 2.2061(18)
Cr2 C34 2.1931(18)
Cr2 C35 2.1895(19)
Cr1 P1 2.2790(5)
Cr1 N3 1.8198(16)
Cr1 N2 1.8308(16)
Cr1 C1 2.1566(17)
Cr1 C3 2.1942(17)
Cr1 C2 2.1904(17)
Cr1 C5 2.1994(17)
Cr1 C4 2.1949(17)
P1 C19 1.8472(18)
P1 C26 1.8765(17)
P1 C25 1.8689(18)
P2 C50 1.8470(18)
P2 C57 1.8697(18)
P2 C51 1.8654(17)
O12 C82 1.423(2)
O12 C83 1.414(3)
N3 N4 1.151(2)
N10 N9 1.148(2)
O7 C97 1.425(3)
O7 C96 1.433(3)
O11 C84 1.415(3)
O11 C85 1.413(3)
N2 N1 1.132(2)
O9 C95 1.392(3)
O9 C94 1.423(3)
O6 C64 1.415(4)
O6 C65 1.400(4)
N8 N7 1.149(2)
N11 C81 1.465(3)
N11 C98 1.465(3)
N11 C87 1.477(3)
C19 C14 1.410(2)
C19 C18 1.401(2)
C32 C45 1.490(2)
C32 C36 1.431(2)
C32 C33 1.431(3)
C50 C45 1.403(2)
C50 C49 1.402(3)
C26 H26 0.9800
C26 C31 1.528(2)
C26 C27 1.537(2)
C1 C14 1.493(2)
C1 C2 1.430(2)
C1 C5 1.432(2)
C45 C46 1.398(2)
C3 C2 1.439(2)
C3 C4 1.428(3)
C3 C10 1.511(3)
C14 C15 1.395(2)
O5 C66 1.357(4)
O5 C67 1.410(4)
C2 C12 1.498(2)
C36 C37 1.503(3)
C36 C35 1.435(3)
O8 C88 1.409(3)
O8 C89 1.413(3)
C5 C4 1.435(2)
C5 C6 1.502(2)
N6 C74 1.477(3)
N6 C63 1.466(4)
N6 C75 1.470(4)
C4 C8 1.505(3)
C57 H57 0.9800
C57 C62 1.534(2)
C57 C58 1.535(2)
C25 H25 0.9800
C25 C20 1.531(3)
C25 C24 1.543(3)
N12 C93 1.454(3)
N12 C86 1.450(4)
N12 C92 1.463(4)
C52 H52A 0.9700
C52 H52B 0.9700
C52 C51 1.531(2)
C52 C53 1.529(3)
C46 H46 0.9300
C46 C47 1.388(3)
C33 C34 1.433(3)
C33 C43 1.504(3)
C51 H51 0.9800
C51 C56 1.536(2)
O2 C76 1.405(4)
O2 C77 1.412(4)
O10 C90 1.429(3)
O10 C91 1.405(5)
C18 H18 0.9300
C18 C17 1.393(3)
C62 H62A 0.9700
C62 H62B 0.9700
C62 C61 1.526(3)
O4 C73 1.399(4)
O4 C72A 1.465(4)
O4 C72B 1.473(9)
C15 H15 0.9300
C15 C16 1.395(3)
C54 H54A 0.9700
C54 H54B 0.9700
C54 C53 1.525(3)
C54 C55 1.524(3)
C31 H31A 0.9700
C31 H31B 0.9700
C31 C30 1.530(3)
C6 H6A 0.9700
C6 H6B 0.9700
C6 C7 1.529(3)
C56 H56A 0.9700
C56 H56B 0.9700
C56 C55 1.532(3)
C20 H20A 0.9700
C20 H20B 0.9700
C20 C21 1.533(3)
C47 H47 0.9300
C47 C48 1.382(3)
C34 C35 1.423(3)
C34 C41 1.506(3)
C53 H53A 0.9700
C53 H53B 0.9700
C8 H8A 0.9700
C8 H8B 0.9700
C8 C9 1.522(3)
C37 H37A 0.9700
C37 H37B 0.9700
C37 C38 1.518(3)
C35 C39 1.499(3)
C10 H10A 0.9700
C10 H10B 0.9700
C10 C11 1.527(3)
C43 H43A 0.9700
C43 H43B 0.9700
C43 C44 1.523(3)
C60 H60A 0.9700
C60 H60B 0.9700
C60 C59 1.526(3)
C60 C61 1.529(3)
C55 H55A 0.9700
C55 H55B 0.9700
C24 H24A 0.9700
C24 H24B 0.9700
C24 C23 1.527(3)
C30 H30A 0.9700
C30 H30B 0.9700
C30 C29 1.529(3)
C82 H82A 0.9700
C82 H82B 0.9700
C82 C81 1.512(3)
C81 H81A 0.9700
C81 H81B 0.9700
C12 H12A 0.9700
C12 H12B 0.9700
C12 C13 1.528(3)
C49 H49 0.9300
C49 C48 1.388(3)
C11 H11A 0.9600
C11 H11B 0.9600
C11 H11C 0.9600
C59 H59A 0.9700
C59 H59B 0.9700
C59 C58 1.528(3)
N5 C68 1.451(4)
N5 C80 1.484(4)
N5 C69 1.478(3)
C29 H29A 0.9700
C29 H29B 0.9700
C29 C28 1.522(3)
C27 H27A 0.9700
C27 H27B 0.9700
C27 C28 1.530(3)
C58 H58A 0.9700
C58 H58B 0.9700
C48 H48 0.9300
C17 H17 0.9300
C17 C16 1.382(3)
C28 H28A 0.9700
C28 H28B 0.9700
C98 H98A 0.9700
C98 H98B 0.9700
C98 C97 1.512(3)
C61 H61A 0.9700
C61 H61B 0.9700
C41 H41A 0.9700
C41 H41B 0.9700
C41 C42 1.509(3)
C16 H16 0.9300
C97 H97A 0.9700
C97 H97B 0.9700
C21 H21A 0.9700
C21 H21B 0.9700
C21 C22 1.517(4)
C84 C83 1.498(3)
C84 H84A 1.02(3)
C84 H84B 0.95(3)
O1 C79 1.373(5)
O1 C78A 1.504(5)
O1 C78B 1.439(14)
C9 H9A 0.9600
C9 H9B 0.9600
C9 H9C 0.9600
C13 H13A 0.9600
C13 H13B 0.9600
C13 H13C 0.9600
C39 H39A 0.9700
C39 H39B 0.9700
C39 C40 1.509(4)
C83 H83A 0.9700
C83 H83B 0.9700
C87 H87A 0.9700
C87 H87B 0.9700
C87 C88 1.533(3)
C74 H74A 0.9700
C74 H74B 0.9700
C74 C73 1.469(4)
C38 H38A 0.9600
C38 H38B 0.9600
C38 H38C 0.9600
C42 H42A 0.9600
C42 H42B 0.9600
C42 H42C 0.9600
C63 C64 1.495(5)
C63 H63A 1.03(3)
C63 H63B 1.01(4)
C22 H22A 0.9700
C22 H22B 0.9700
C22 C23 1.520(4)
C23 H23A 0.9700
C23 H23B 0.9700
C96 H96A 0.9700
C96 H96B 0.9700
C96 C95 1.482(4)
C68 C67 1.496(5)
C68 H68A 1.00(3)
C68 H68B 1.03(4)
C7 H7A 0.9600
C7 H7B 0.9600
C7 H7C 0.9600
C88 H88A 0.9700
C88 H88B 0.9700
C85 H85A 0.9700
C85 H85B 0.9700
C85 C86 1.402(4)
C80 H80A 0.9700
C80 H80B 0.9700
C80 C79 1.465(5)
C75 H75A 0.9700
C75 H75B 0.9700
C75 C76 1.488(5)
C95 H95A 1.05(3)
C95 H95B 1.13(4)
C44 H44A 0.9600
C44 H44B 0.9600
C44 H44C 0.9600
C90 H90A 0.9700
C90 H90B 0.9700
C90 C89 1.471(5)
C93 H93A 0.9700
C93 H93B 0.9700
C93 C94 1.450(4)
C73 H73A 0.9700
C73 H73B 0.9700
C40 H40A 0.9600
C40 H40B 0.9600
C40 H40C 0.9600
C64 H64A 0.9700
C64 H64B 0.9700
C89 H89A 0.9700
C89 H89B 0.9700
C66 H66A 0.9700
C66 H66B 0.9700
C66 C65 1.431(6)
C94 H94A 0.9700
C94 H94B 0.9700
C76 H76A 0.9700
C76 H76B 0.9700
C67 H67A 0.9700
C67 H67B 0.9700
C69 H69A 0.9700
C69 H69B 0.9700
C69 H69C 0.9700
C69 H69D 0.9700
C69 C70 1.507(5)
C69 C0AA 1.373(16)
C65 H65A 0.9700
C65 H65B 0.9700
C86 H86A 0.9700
C86 H86B 0.9700
C70 H70A 0.9700
C70 H70B 0.9700
C70 O0AA 1.475(6)
C91 H91A 0.9700
C91 H91B 0.9700
C91 C92 1.531(5)
C92 H92A 0.9700
C92 H92B 0.9700
C79 H79A 0.9700
C79 H79B 0.9700
C72A H72A 0.9700
C72A H72B 0.9700
C72A C71A 1.500(6)
C77 H77A 0.9700
C77 H77B 0.9700
C77 H77C 0.9700
C77 H77D 0.9700
C77 C78A 1.405(7)
C77 C78B 1.422(14)
C78A H78A 0.9700
C78A H78B 0.9700
C71A H71A 0.9700
C71A H71B 0.9700
C71A O0AA 1.433(5)
C78B H78C 0.9700
C78B H78D 0.9700
C72B H72C 0.9700
C72B H72D 0.9700
C72B C71B 1.460(15)
C71B H71C 0.9700
C71B H71D 0.9700
C71B O0AA 1.409(12)
O0AA C0AA 1.265(16)
C0AA H0AA 0.9700
C0AA H0AB 0.9700

loop_
_platon_squeeze_void_nr
_platon_squeeze_void_average_x
_platon_squeeze_void_average_y
_platon_squeeze_void_average_z
_platon_squeeze_void_volume
_platon_squeeze_void_count_electrons
_platon_squeeze_void_content
1 0.500 -0.010 0.000 326 42 ' '
2 0.500 -0.015 0.500 326 42 ' '
3 0.876 0.040 0.314 17 0 ' '
4 0.716 0.131 0.393 26 0 ' '
5 0.198 0.237 0.561 162 40 ' '
6 0.198 0.262 1.061 162 40 ' '
7 0.716 0.369 0.893 26 0 ' '
8 0.876 0.460 0.814 17 0 ' '
9 0.124 0.540 0.186 17 0 ' '
10 0.802 0.737 -0.061 162 40 ' '
11 0.284 0.631 0.107 26 0 ' '
12 0.802 0.762 0.439 162 40 ' '
13 0.284 0.869 0.607 26 0 ' '
14 0.124 0.960 0.686 17 0 ' '
